data_4131017
loop_
_publ_author_name
'Hau, Sam C. K.'
'Yeung, Margaret C.-L.'
'Yam, Vivian W.-W.'
'Mak, Thomas C. W.'

_publ_section_title
;
 Assembly of Heterometallic Silver(I)-Copper(I) Alkyl-1,3-diynyl Clusters
 via Inner-Core Expansion.
;
_journal_issue 41
_journal_name_full 'Journal of the American Chemical Society'
_journal_page_first 13732
_journal_page_last 13739
_journal_paper_doi 10.1021/jacs.6b08674
_journal_volume 138
_journal_year 2016
_chemical_formula_sum 'C132 H115 Ag6 Cu F6 P6'
_chemical_formula_weight 2711.82
_space_group_IT_number 2
_space_group_name_Hall '-P 1'
_space_group_name_H-M_alt 'P -1'
_symmetry_cell_setting triclinic
_symmetry_space_group_name_H-M 'P -1'
_atom_sites_solution_hydrogens geom
_atom_sites_solution_primary direct
_atom_sites_solution_secondary difmap
_audit_creation_method SHELXL-97
_cell_angle_alpha 110.625(2)
_cell_angle_beta 103.643(2)
_cell_angle_gamma 94.745(2)
_cell_formula_units_Z 2
_cell_length_a 17.2502(14)
_cell_length_b 17.4681(14)
_cell_length_c 22.3312(18)
_cell_measurement_reflns_used 9586
_cell_measurement_temperature 173(2)
_cell_measurement_theta_max 27.75
_cell_measurement_theta_min 2.69
_cell_volume 6017.5(8)
_computing_cell_refinement 'Bruker SAINT'
_computing_data_collection 'Bruker APEX2'
_computing_data_reduction 'Bruker SAINT'
_computing_molecular_graphics 'Bruker SHELXTL'
_computing_publication_material 'Bruker SHELXTL'
_computing_structure_refinement 'SHELXL-97 (Sheldrick, 2008)'
_computing_structure_solution 'SHELXS-97 (Sheldrick, 2008)'
_diffrn_ambient_temperature 173(2)
_diffrn_measured_fraction_theta_full 0.998
_diffrn_measured_fraction_theta_max 0.998
_diffrn_measurement_device_type 'Bruker APEX-II CCD'
_diffrn_measurement_method '\f and \w scans'
_diffrn_radiation_monochromator graphite
_diffrn_radiation_source 'fine-focus sealed tube'
_diffrn_radiation_type MoK\a
_diffrn_radiation_wavelength 0.71073
_diffrn_reflns_av_R_equivalents 0.0938
_diffrn_reflns_av_sigmaI/netI 0.0752
_diffrn_reflns_limit_h_max 20
_diffrn_reflns_limit_h_min -18
_diffrn_reflns_limit_k_max 20
_diffrn_reflns_limit_k_min -20
_diffrn_reflns_limit_l_max 26
_diffrn_reflns_limit_l_min -26
_diffrn_reflns_number 121571
_diffrn_reflns_theta_full 25.25
_diffrn_reflns_theta_max 25.25
_diffrn_reflns_theta_min 1.02
_exptl_absorpt_coefficient_mu 1.266
_exptl_absorpt_correction_T_max 0.7025
_exptl_absorpt_correction_T_min 0.5701
_exptl_absorpt_correction_type multi-scan
_exptl_crystal_colour yellow
_exptl_crystal_density_diffrn 1.497
_exptl_crystal_density_method 'not measured'
_exptl_crystal_description block
_exptl_crystal_F_000 2724
_exptl_crystal_size_max 0.50
_exptl_crystal_size_mid 0.40
_exptl_crystal_size_min 0.30
_refine_diff_density_max 4.633
_refine_diff_density_min -1.893
_refine_diff_density_rms 0.249
_refine_ls_extinction_method none
_refine_ls_goodness_of_fit_ref 1.093
_refine_ls_hydrogen_treatment constr
_refine_ls_matrix_type full
_refine_ls_number_parameters 1313
_refine_ls_number_reflns 21745
_refine_ls_number_restraints 48
_refine_ls_restrained_S_all 1.095
_refine_ls_R_factor_all 0.1039
_refine_ls_R_factor_gt 0.0874
_refine_ls_shift/su_max 0.001
_refine_ls_shift/su_mean 0.000
_refine_ls_structure_factor_coef Fsqd
_refine_ls_weighting_details 'calc w=1/[\s^2^(Fo^2^)+(0.1696P)^2^+13.5771P] where P=(Fo^2^+2Fc^2^)/3'
_refine_ls_weighting_scheme calc
_refine_ls_wR_factor_gt 0.2350
_refine_ls_wR_factor_ref 0.2597
_reflns_number_gt 17282
_reflns_number_total 21745
_reflns_threshold_expression >2sigma(I)
_cod_data_source_file ja6b08674_si_002.cif
_cod_data_source_block 5
_cod_depositor_comments
;
The following automatic conversions were performed:

data item '_symmetry_cell_setting' value 'Triclinic' was changed to
'triclinic' in accordance with the
/home/saulius/struct/COD-crude-data/automatic-downloads/DataCite-retrospective/ACS/depositions/lib/dictionaries/cif_core.dic
dictionary named 'cif_core.dic' version 2.4.2 last updated on
2011-04-26.

Automatic conversion script
Id: cif_fix_values 6909 2019-04-08 15:41:33Z antanas 
;
_cod_original_sg_symbol_H-M P-1
_cod_database_code 4131017

loop_
_symmetry_equiv_pos_as_xyz
'x, y, z'
'-x, -y, -z'

loop_
_atom_site_label
_atom_site_type_symbol
_atom_site_fract_x
_atom_site_fract_y
_atom_site_fract_z
_atom_site_U_iso_or_equiv
_atom_site_adp_type
_atom_site_occupancy
_atom_site_symmetry_multiplicity
_atom_site_calc_flag
_atom_site_refinement_flags
Cu1 Cu 0.91102(5) -0.52641(5) 0.26966(4) 0.0316(2) Uani 1 1 d .
Ag1 Ag 1.03234(3) -0.48741(4) 0.21530(3) 0.04303(18) Uani 1 1 d .
Ag2 Ag 0.80676(4) -0.67456(3) 0.18426(3) 0.04291(18) Uani 1 1 d .
Ag3 Ag 0.86415(4) -0.40910(4) 0.36086(3) 0.04160(17) Uani 1 1 d .
Ag4 Ag 0.71768(4) -0.51214(5) 0.22038(3) 0.0535(2) Uani 1 1 d .
Ag5 Ag 0.83023(3) -0.51072(3) 0.14250(3) 0.03762(16) Uani 1 1 d .
Ag6 Ag 0.90898(5) -0.34575(4) 0.24251(3) 0.0574(2) Uani 1 1 d .
P1 P 1.17194(11) -0.49242(12) 0.21260(9) 0.0347(4) Uani 1 1 d .
P2 P 0.80071(11) -0.82178(11) 0.16404(9) 0.0354(4) Uani 1 1 d .
P3 P 0.88400(12) -0.34370(12) 0.47925(9) 0.0351(4) Uani 1 1 d .
P4 P 0.57448(11) -0.51215(12) 0.22055(10) 0.0389(4) Uani 1 1 d .
P5 P 0.91584(14) -0.20151(12) 0.25061(11) 0.0452(5) Uani 1 1 d .
C1 C 0.9459(5) -0.6103(4) 0.2003(4) 0.0382(16) Uani 1 1 d .
C2 C 0.9748(5) -0.6650(5) 0.1648(4) 0.0429(17) Uani 1 1 d .
C3 C 1.0086(6) -0.7255(5) 0.1269(5) 0.053(2) Uani 1 1 d .
C4 C 1.0355(7) -0.7807(7) 0.0954(6) 0.076(3) Uani 1 1 d .
C5 C 1.0688(12) -0.8546(12) 0.0601(9) 0.129(6) Uani 1 1 d U
H5A H 1.0418 -0.9000 0.0699 0.155 Uiso 1 1 calc R
C6 C 1.1569(11) -0.8409(11) 0.1003(10) 0.136(6) Uani 1 1 d U
H6A H 1.1812 -0.8886 0.0796 0.204 Uiso 1 1 calc R
H6B H 1.1594 -0.8350 0.1460 0.204 Uiso 1 1 calc R
H6C H 1.1870 -0.7902 0.1011 0.204 Uiso 1 1 calc R
C7 C 1.0411(14) -0.8828(13) -0.0089(10) 0.155(7) Uani 1 1 d U
H7A H 0.9817 -0.8910 -0.0229 0.233 Uiso 1 1 calc R
H7B H 1.0585 -0.9357 -0.0289 0.233 Uiso 1 1 calc R
H7C H 1.0635 -0.8416 -0.0238 0.233 Uiso 1 1 calc R
C8 C 0.9823(4) -0.4145(4) 0.3134(3) 0.0350(15) Uani 1 1 d .
C9 C 1.0370(5) -0.3542(5) 0.3418(4) 0.0394(16) Uani 1 1 d .
C10 C 1.1026(6) -0.2902(6) 0.3784(4) 0.054(2) Uani 1 1 d .
C11 C 1.1629(7) -0.2380(7) 0.4092(5) 0.073(3) Uani 1 1 d .
C12 C 1.2375(9) -0.1758(8) 0.4483(6) 0.096(4) Uani 1 1 d .
H12A H 1.2408 -0.1602 0.4966 0.115 Uiso 1 1 calc R
C13 C 1.3143(8) -0.2161(10) 0.4360(7) 0.107(5) Uani 1 1 d .
H13A H 1.3130 -0.2662 0.4463 0.160 Uiso 1 1 calc R
H13B H 1.3639 -0.1760 0.4650 0.160 Uiso 1 1 calc R
H13C H 1.3135 -0.2308 0.3893 0.160 Uiso 1 1 calc R
C14 C 1.2364(9) -0.0967(7) 0.4342(8) 0.107(5) Uani 1 1 d .
H14A H 1.1888 -0.0732 0.4434 0.161 Uiso 1 1 calc R
H14B H 1.2339 -0.1097 0.3873 0.161 Uiso 1 1 calc R
H14C H 1.2858 -0.0562 0.4629 0.161 Uiso 1 1 calc R
C15 C 0.8184(5) -0.5626(4) 0.2971(3) 0.0371(16) Uani 1 1 d .
C16 C 0.7632(4) -0.5953(4) 0.3119(3) 0.0349(15) Uani 1 1 d .
C17 C 0.7040(5) -0.6296(5) 0.3314(4) 0.0440(18) Uani 1 1 d .
C18 C 0.6485(5) -0.6581(6) 0.3464(4) 0.053(2) Uani 1 1 d .
C19 C 0.5841(6) -0.6927(8) 0.3672(5) 0.069(3) Uani 1 1 d .
H19A H 0.5409 -0.7285 0.3255 0.083 Uiso 1 1 calc R
C20 C 0.6144(7) -0.7494(9) 0.4031(6) 0.090(4) Uani 1 1 d .
H20A H 0.6377 -0.7923 0.3747 0.135 Uiso 1 1 calc R
H20B H 0.5689 -0.7760 0.4124 0.135 Uiso 1 1 calc R
H20C H 0.6559 -0.7163 0.4451 0.135 Uiso 1 1 calc R
C21 C 0.5457(7) -0.6242(11) 0.4068(6) 0.102(5) Uani 1 1 d .
H21A H 0.5273 -0.5907 0.3808 0.153 Uiso 1 1 calc R
H21B H 0.5857 -0.5885 0.4489 0.153 Uiso 1 1 calc R
H21C H 0.4992 -0.6491 0.4161 0.153 Uiso 1 1 calc R
C22 C 0.7296(5) -0.6015(5) 0.1208(4) 0.0414(17) Uani 1 1 d .
C23 C 0.6898(5) -0.6678(5) 0.0771(4) 0.0397(16) Uani 1 1 d .
C24 C 0.6428(5) -0.7384(5) 0.0259(4) 0.0474(19) Uani 1 1 d .
C25 C 0.6052(6) -0.8011(6) -0.0217(5) 0.062(2) Uani 1 1 d .
C26 C 0.5591(7) -0.8752(7) -0.0780(5) 0.072(3) Uani 1 1 d .
H26A H 0.5991 -0.9116 -0.0908 0.086 Uiso 1 1 calc R
C27 C 0.4980(8) -0.9255(7) -0.0585(7) 0.089(4) Uani 1 1 d .
H27A H 0.5268 -0.9372 -0.0201 0.134 Uiso 1 1 calc R
H27B H 0.4725 -0.9781 -0.0963 0.134 Uiso 1 1 calc R
H27C H 0.4562 -0.8932 -0.0468 0.134 Uiso 1 1 calc R
C28 C 0.5229(11) -0.8555(9) -0.1365(7) 0.116(5) Uani 1 1 d .
H28A H 0.5653 -0.8243 -0.1459 0.175 Uiso 1 1 calc R
H28B H 0.4813 -0.8218 -0.1272 0.175 Uiso 1 1 calc R
H28C H 0.4983 -0.9073 -0.1753 0.175 Uiso 1 1 calc R
C29 C 0.9303(5) -0.4338(5) 0.1439(4) 0.0395(16) Uani 1 1 d .
C30 C 0.9846(4) -0.4163(4) 0.1213(4) 0.0364(15) Uani 1 1 d .
C31 C 1.0427(5) -0.3955(5) 0.0946(4) 0.0467(19) Uani 1 1 d .
C32 C 1.0929(6) -0.3787(7) 0.0700(6) 0.066(3) Uani 1 1 d U
C33 C 1.1674(13) -0.3364(14) 0.0618(10) 0.001(4) Uani 0.20 1 d PU
C33' C 1.1486(12) -0.3664(13) 0.0309(11) 0.097(5) Uani 0.80 1 d PU
C34 C 1.2124(6) -0.4143(7) 0.0336(5) 0.061(2) Uani 1 1 d .
C35 C 1.162(3) -0.279(2) 0.039(2) 0.157(18) Uani 0.60 1 d P
C35' C 1.1326(17) -0.3121(17) 0.0025(13) 0.049(6) Uani 0.40 1 d P
C36 C 0.77641(16) -0.35923(15) 0.27681(13) -0.0225(5) Uani 1 1 d DU
C37 C 0.736(2) -0.309(2) 0.294(2) 0.31(2) Uiso 1 1 d D
C38 C 0.6901(16) -0.2378(14) 0.3040(14) 0.185(10) Uiso 1 1 d D
C39 C 0.6448(12) -0.1863(12) 0.3060(11) 0.141(7) Uiso 1 1 d D
C40 C 0.5831(13) -0.1332(14) 0.3174(12) 0.178(9) Uiso 1 1 d D
C41 C 0.567(2) -0.107(2) 0.3854(13) 0.213(12) Uiso 1 1 d D
C42 C 0.627(2) -0.0500(17) 0.3737(15) 0.225(13) Uiso 1 1 d D
C43 C 1.2296(5) -0.3929(5) 0.2233(3) 0.0374(16) Uani 1 1 d .
C44 C 1.3017(5) -0.3877(5) 0.2080(4) 0.0476(19) Uani 1 1 d .
H44A H 1.3246 -0.4362 0.1937 0.057 Uiso 1 1 calc R
C45 C 1.3423(6) -0.3112(6) 0.2133(5) 0.060(2) Uani 1 1 d .
H45A H 1.3915 -0.3082 0.2015 0.072 Uiso 1 1 calc R
C46 C 1.3092(6) -0.2406(6) 0.2358(5) 0.061(2) Uani 1 1 d .
H46A H 1.3360 -0.1885 0.2400 0.073 Uiso 1 1 calc R
C47 C 1.2377(7) -0.2462(6) 0.2522(5) 0.065(3) Uani 1 1 d .
H47A H 1.2158 -0.1973 0.2680 0.079 Uiso 1 1 calc R
C48 C 1.1965(5) -0.3217(5) 0.2461(4) 0.052(2) Uani 1 1 d .
H48A H 1.1468 -0.3246 0.2573 0.062 Uiso 1 1 calc R
C49 C 1.1796(4) -0.5666(5) 0.1336(4) 0.0370(15) Uani 1 1 d .
C50 C 1.2465(5) -0.6037(5) 0.1277(4) 0.0454(18) Uani 1 1 d .
H50A H 1.2904 -0.5919 0.1664 0.054 Uiso 1 1 calc R
C51 C 1.2508(6) -0.6575(6) 0.0667(5) 0.056(2) Uani 1 1 d .
H51A H 1.2965 -0.6838 0.0635 0.067 Uiso 1 1 calc R
C52 C 1.1878(7) -0.6726(6) 0.0104(4) 0.063(3) Uani 1 1 d .
H52A H 1.1912 -0.7075 -0.0322 0.076 Uiso 1 1 calc R
C53 C 1.1208(7) -0.6375(6) 0.0158(5) 0.065(3) Uani 1 1 d .
H53A H 1.0768 -0.6496 -0.0229 0.078 Uiso 1 1 calc R
C54 C 1.1166(5) -0.5850(5) 0.0766(4) 0.0484(19) Uani 1 1 d .
H54A H 1.0697 -0.5608 0.0797 0.058 Uiso 1 1 calc R
C55 C 1.2324(4) -0.5279(5) 0.2728(4) 0.0384(16) Uani 1 1 d .
C56 C 1.2058(5) -0.6077(6) 0.2688(4) 0.050(2) Uani 1 1 d .
H56A H 1.1580 -0.6415 0.2356 0.061 Uiso 1 1 calc R
C57 C 1.2501(6) -0.6371(7) 0.3139(5) 0.059(2) Uani 1 1 d .
H57A H 1.2328 -0.6920 0.3104 0.070 Uiso 1 1 calc R
C58 C 1.3164(7) -0.5902(7) 0.3619(5) 0.067(3) Uani 1 1 d .
H58A H 1.3441 -0.6111 0.3933 0.080 Uiso 1 1 calc R
C59 C 1.3453(5) -0.5117(7) 0.3667(4) 0.059(2) Uani 1 1 d .
H59A H 1.3942 -0.4800 0.3997 0.071 Uiso 1 1 calc R
C60 C 1.3027(5) -0.4791(6) 0.3233(4) 0.0495(19) Uani 1 1 d .
H60A H 1.3210 -0.4241 0.3277 0.059 Uiso 1 1 calc R
C61 C 0.9008(4) -0.8436(4) 0.1950(4) 0.0355(15) Uani 1 1 d .
C62 C 0.9554(5) -0.7811(5) 0.2506(4) 0.0437(17) Uani 1 1 d .
H62A H 0.9391 -0.7303 0.2722 0.052 Uiso 1 1 calc R
C63 C 1.0334(5) -0.7930(6) 0.2744(4) 0.056(2) Uani 1 1 d .
H63A H 1.0712 -0.7502 0.3117 0.067 Uiso 1 1 calc R
C64 C 1.0557(6) -0.8686(6) 0.2429(5) 0.059(2) Uani 1 1 d .
H64A H 1.1088 -0.8774 0.2593 0.071 Uiso 1 1 calc R
C65 C 1.0027(6) -0.9296(6) 0.1896(5) 0.059(2) Uani 1 1 d .
H65A H 1.0189 -0.9808 0.1689 0.071 Uiso 1 1 calc R
C66 C 0.9258(5) -0.9182(5) 0.1649(4) 0.0449(18) Uani 1 1 d .
H66A H 0.8893 -0.9615 0.1270 0.054 Uiso 1 1 calc R
C67 C 0.7342(5) -0.8658(4) 0.2011(4) 0.0409(17) Uani 1 1 d .
C68 C 0.7496(5) -0.9290(5) 0.2222(4) 0.0461(18) Uani 1 1 d .
H68A H 0.7987 -0.9495 0.2206 0.055 Uiso 1 1 calc R
C69 C 0.6942(6) -0.9636(6) 0.2460(4) 0.056(2) Uani 1 1 d .
H69A H 0.7053 -1.0078 0.2603 0.067 Uiso 1 1 calc R
C70 C 0.6221(7) -0.9333(6) 0.2488(5) 0.068(3) Uani 1 1 d .
H70A H 0.5842 -0.9557 0.2657 0.081 Uiso 1 1 calc R
C71 C 0.6068(6) -0.8697(6) 0.2264(6) 0.073(3) Uani 1 1 d .
H71A H 0.5573 -0.8498 0.2268 0.088 Uiso 1 1 calc R
C72 C 0.6616(6) -0.8355(6) 0.2039(6) 0.063(2) Uani 1 1 d .
H72A H 0.6509 -0.7910 0.1900 0.076 Uiso 1 1 calc R
C73 C 0.7683(5) -0.8920(4) 0.0764(4) 0.0371(15) Uani 1 1 d .
C74 C 0.7074(5) -0.9608(5) 0.0501(4) 0.0498(19) Uani 1 1 d .
H74A H 0.6804 -0.9735 0.0788 0.060 Uiso 1 1 calc R
C75 C 0.6842(6) -1.0118(6) -0.0167(5) 0.064(3) Uani 1 1 d .
H75A H 0.6427 -1.0594 -0.0333 0.077 Uiso 1 1 calc R
C76 C 0.7219(6) -0.9932(6) -0.0592(4) 0.056(2) Uani 1 1 d .
H76A H 0.7061 -1.0275 -0.1054 0.067 Uiso 1 1 calc R
C77 C 0.7831(7) -0.9236(6) -0.0336(5) 0.062(2) Uani 1 1 d .
H77A H 0.8094 -0.9102 -0.0624 0.075 Uiso 1 1 calc R
C78 C 0.8057(6) -0.8744(5) 0.0330(4) 0.051(2) Uani 1 1 d .
H78A H 0.8479 -0.8272 0.0499 0.061 Uiso 1 1 calc R
C79 C 0.9856(5) -0.2818(5) 0.5271(4) 0.0417(17) Uani 1 1 d .
C80 C 0.9982(6) -0.2033(5) 0.5766(4) 0.0490(19) Uani 1 1 d .
H80A H 0.9534 -0.1771 0.5842 0.059 Uiso 1 1 calc R
C81 C 1.0755(7) -0.1637(6) 0.6147(5) 0.071(3) Uani 1 1 d .
H81A H 1.0835 -0.1103 0.6490 0.085 Uiso 1 1 calc R
C82 C 1.1421(6) -0.1995(7) 0.6044(5) 0.070(3) Uani 1 1 d .
H82A H 1.1953 -0.1712 0.6313 0.084 Uiso 1 1 calc R
C83 C 1.1302(6) -0.2791(8) 0.5531(5) 0.076(3) Uani 1 1 d .
H83A H 1.1750 -0.3049 0.5449 0.091 Uiso 1 1 calc R
C84 C 1.0516(6) -0.3186(6) 0.5152(5) 0.059(2) Uani 1 1 d .
H84A H 1.0428 -0.3719 0.4804 0.071 Uiso 1 1 calc R
C85 C 0.8147(5) -0.2740(4) 0.5055(4) 0.0380(16) Uani 1 1 d .
C86 C 0.7909(5) -0.2629(5) 0.5627(4) 0.0446(18) Uani 1 1 d .
H86A H 0.8086 -0.2948 0.5883 0.054 Uiso 1 1 calc R
C87 C 0.7421(6) -0.2067(6) 0.5828(4) 0.055(2) Uani 1 1 d .
H87A H 0.7266 -0.1994 0.6223 0.066 Uiso 1 1 calc R
C88 C 0.7157(7) -0.1610(6) 0.5458(5) 0.069(3) Uani 1 1 d .
H88A H 0.6833 -0.1210 0.5607 0.083 Uiso 1 1 calc R
C89 C 0.7353(7) -0.1721(7) 0.4874(6) 0.073(3) Uani 1 1 d .
H89A H 0.7148 -0.1415 0.4614 0.088 Uiso 1 1 calc R
C90 C 0.7861(6) -0.2292(6) 0.4665(5) 0.060(2) Uani 1 1 d .
H90A H 0.8006 -0.2371 0.4265 0.072 Uiso 1 1 calc R
C91 C 0.8726(5) -0.4168(4) 0.5198(3) 0.0357(15) Uani 1 1 d .
C92 C 0.8050(5) -0.4783(5) 0.4916(4) 0.0447(18) Uani 1 1 d .
H92A H 0.7683 -0.4850 0.4503 0.054 Uiso 1 1 calc R
C93 C 0.7901(5) -0.5313(6) 0.5241(5) 0.051(2) Uani 1 1 d .
H93A H 0.7419 -0.5722 0.5055 0.062 Uiso 1 1 calc R
C94 C 0.8436(6) -0.5248(6) 0.5817(4) 0.053(2) Uani 1 1 d .
H94A H 0.8338 -0.5623 0.6024 0.064 Uiso 1 1 calc R
C95 C 0.9114(6) -0.4647(5) 0.6099(4) 0.058(2) Uani 1 1 d .
H95A H 0.9483 -0.4601 0.6505 0.069 Uiso 1 1 calc R
C96 C 0.9270(5) -0.4097(5) 0.5797(4) 0.0456(18) Uani 1 1 d .
H96A H 0.9744 -0.3676 0.5997 0.055 Uiso 1 1 calc R
C97 C 0.5198(5) -0.4785(6) 0.1562(5) 0.0499(19) Uani 1 1 d .
C98 C 0.4466(6) -0.5201(7) 0.1122(5) 0.059(2) Uani 1 1 d .
H98A H 0.4216 -0.5690 0.1147 0.071 Uiso 1 1 calc R
C99 C 0.4073(7) -0.4928(8) 0.0636(6) 0.076(3) Uani 1 1 d .
H99A H 0.3564 -0.5235 0.0332 0.091 Uiso 1 1 calc R
C100 C 0.4403(8) -0.4243(9) 0.0594(7) 0.092(4) Uani 1 1 d .
H10A H 0.4144 -0.4065 0.0254 0.110 Uiso 1 1 calc R
C101 C 0.5116(9) -0.3801(12) 0.1045(11) 0.140(8) Uani 1 1 d .
H10B H 0.5341 -0.3289 0.1040 0.168 Uiso 1 1 calc R
C102 C 0.5520(8) -0.4085(10) 0.1511(8) 0.111(6) Uani 1 1 d .
H10C H 0.6036 -0.3783 0.1804 0.133 Uiso 1 1 calc R
C103 C 0.5613(4) -0.4411(5) 0.2988(4) 0.0439(18) Uani 1 1 d .
C104 C 0.5038(5) -0.3903(6) 0.3018(5) 0.059(2) Uani 1 1 d .
H10D H 0.4693 -0.3900 0.2618 0.071 Uiso 1 1 calc R
C105 C 0.4965(7) -0.3404(7) 0.3624(7) 0.077(3) Uani 1 1 d .
H10E H 0.4558 -0.3068 0.3639 0.092 Uiso 1 1 calc R
C106 C 0.5457(7) -0.3380(7) 0.4198(6) 0.077(3) Uani 1 1 d .
H10F H 0.5398 -0.3030 0.4614 0.093 Uiso 1 1 calc R
C107 C 0.6046(7) -0.3866(8) 0.4176(5) 0.082(3) Uani 1 1 d .
H10G H 0.6401 -0.3848 0.4579 0.099 Uiso 1 1 calc R
C108 C 0.6121(6) -0.4370(7) 0.3580(5) 0.069(3) Uani 1 1 d .
H10H H 0.6531 -0.4701 0.3571 0.082 Uiso 1 1 calc R
C109 C 0.5124(5) -0.6119(5) 0.2029(4) 0.0428(17) Uani 1 1 d .
C110 C 0.4542(5) -0.6202(5) 0.2349(4) 0.0425(17) Uani 1 1 d .
H11A H 0.4456 -0.5730 0.2685 0.051 Uiso 1 1 calc R
C111 C 0.4081(6) -0.6993(6) 0.2169(5) 0.054(2) Uani 1 1 d .
H11B H 0.3683 -0.7052 0.2389 0.065 Uiso 1 1 calc R
C112 C 0.4195(6) -0.7677(6) 0.1685(5) 0.066(3) Uani 1 1 d .
H11C H 0.3896 -0.8212 0.1579 0.079 Uiso 1 1 calc R
C113 C 0.4751(7) -0.7580(6) 0.1350(6) 0.077(3) Uani 1 1 d .
H11D H 0.4801 -0.8046 0.0989 0.093 Uiso 1 1 calc R
C114 C 0.5236(6) -0.6820(6) 0.1528(5) 0.065(3) Uani 1 1 d .
H11E H 0.5641 -0.6773 0.1313 0.078 Uiso 1 1 calc R
C115 C 0.9029(6) -0.1361(5) 0.3309(5) 0.054(2) Uani 1 1 d .
C116 C 0.9408(7) -0.1509(6) 0.3863(5) 0.068(3) Uani 1 1 d .
H11F H 0.9709 -0.1948 0.3812 0.081 Uiso 1 1 calc R
C117 C 0.9360(10) -0.1037(9) 0.4489(6) 0.098(4) Uani 1 1 d .
H11G H 0.9626 -0.1142 0.4868 0.118 Uiso 1 1 calc R
C118 C 0.8910(11) -0.0398(8) 0.4552(8) 0.110(5) Uani 1 1 d .
H11H H 0.8901 -0.0037 0.4982 0.132 Uiso 1 1 calc R
C119 C 0.8473(11) -0.0287(10) 0.3985(9) 0.115(5) Uani 1 1 d .
H11I H 0.8121 0.0108 0.4029 0.138 Uiso 1 1 calc R
C120 C 0.8547(8) -0.0746(6) 0.3365(6) 0.081(3) Uani 1 1 d .
H12B H 0.8277 -0.0648 0.2983 0.097 Uiso 1 1 calc R
C121 C 0.8346(5) -0.1907(5) 0.1871(4) 0.0492(19) Uani 1 1 d .
C122 C 0.8419(7) -0.1308(6) 0.1583(5) 0.070(3) Uani 1 1 d .
H12C H 0.8914 -0.0923 0.1736 0.084 Uiso 1 1 calc R
C123 C 0.7809(8) -0.1270(7) 0.1101(6) 0.078(3) Uani 1 1 d .
H12D H 0.7878 -0.0861 0.0918 0.093 Uiso 1 1 calc R
C124 C 0.7091(7) -0.1810(9) 0.0870(6) 0.085(4) Uani 1 1 d .
H12E H 0.6654 -0.1762 0.0543 0.102 Uiso 1 1 calc R
C125 C 0.7002(8) -0.2423(12) 0.1112(8) 0.114(6) Uani 1 1 d .
H12F H 0.6513 -0.2821 0.0937 0.137 Uiso 1 1 calc R
C126 C 0.7633(6) -0.2459(10) 0.1618(7) 0.097(5) Uani 1 1 d .
H12G H 0.7564 -0.2878 0.1790 0.117 Uiso 1 1 calc R
C127 C 1.0058(6) -0.1467(5) 0.2444(5) 0.055(2) Uani 1 1 d .
C128 C 1.0272(8) -0.1803(7) 0.1855(7) 0.078(3) Uani 1 1 d .
H12H H 0.9950 -0.2303 0.1516 0.093 Uiso 1 1 calc R
C129 C 1.0930(10) -0.1440(10) 0.1744(11) 0.115(6) Uani 1 1 d .
H12I H 1.1045 -0.1663 0.1326 0.138 Uiso 1 1 calc R
C130 C 1.1428(8) -0.0731(11) 0.2263(10) 0.102(5) Uani 1 1 d .
H13D H 1.1900 -0.0486 0.2201 0.123 Uiso 1 1 calc R
C131 C 1.1252(8) -0.0376(9) 0.2868(9) 0.098(5) Uani 1 1 d .
H13E H 1.1602 0.0100 0.3218 0.118 Uiso 1 1 calc R
C132 C 1.0522(6) -0.0747(7) 0.2954(6) 0.073(3) Uani 1 1 d .
H13F H 1.0367 -0.0502 0.3351 0.088 Uiso 1 1 calc R
P6 P 0.3769(2) 0.0625(2) 0.27185(18) 0.0832(9) Uiso 1 1 d .
F1 F 0.4584(8) 0.0371(8) 0.3023(6) 0.168(4) Uiso 1 1 d .
F2 F 0.4161(6) 0.0757(6) 0.2184(5) 0.132(3) Uiso 1 1 d .
F3 F 0.3372(7) -0.0283(7) 0.2191(6) 0.145(4) Uiso 1 1 d .
F4 F 0.2982(8) 0.0903(8) 0.2404(6) 0.157(4) Uiso 1 1 d .
F5 F 0.3373(7) 0.0466(7) 0.3231(5) 0.138(3) Uiso 1 1 d .
F6 F 0.4090(10) 0.1564(10) 0.3217(8) 0.210(6) Uiso 1 1 d .

loop_
_atom_site_aniso_label
_atom_site_aniso_U_11
_atom_site_aniso_U_22
_atom_site_aniso_U_33
_atom_site_aniso_U_23
_atom_site_aniso_U_13
_atom_site_aniso_U_12
Cu1 0.0307(5) 0.0319(4) 0.0353(4) 0.0139(3) 0.0130(3) 0.0081(3)
Ag1 0.0310(3) 0.0524(4) 0.0575(4) 0.0285(3) 0.0211(3) 0.0113(2)
Ag2 0.0406(3) 0.0286(3) 0.0582(4) 0.0152(3) 0.0139(3) 0.0061(2)
Ag3 0.0466(4) 0.0456(3) 0.0293(3) 0.0077(2) 0.0158(2) 0.0063(3)
Ag4 0.0342(3) 0.0863(5) 0.0435(3) 0.0232(3) 0.0154(3) 0.0237(3)
Ag5 0.0347(3) 0.0416(3) 0.0367(3) 0.0152(2) 0.0126(2) -0.0003(2)
Ag6 0.0787(5) 0.0351(3) 0.0517(4) 0.0145(3) 0.0069(3) 0.0172(3)
P1 0.0258(9) 0.0459(10) 0.0385(9) 0.0201(8) 0.0131(7) 0.0089(7)
P2 0.0336(10) 0.0281(9) 0.0421(10) 0.0124(7) 0.0088(8) 0.0036(7)
P3 0.0403(10) 0.0383(9) 0.0264(8) 0.0107(7) 0.0109(7) 0.0090(8)
P4 0.0267(9) 0.0451(11) 0.0459(11) 0.0180(9) 0.0106(8) 0.0090(8)
P5 0.0500(12) 0.0364(10) 0.0540(12) 0.0225(9) 0.0147(10) 0.0099(9)
C1 0.038(4) 0.034(4) 0.048(4) 0.013(3) 0.025(3) 0.012(3)
C2 0.041(4) 0.038(4) 0.053(5) 0.017(3) 0.020(4) 0.007(3)
C3 0.058(5) 0.038(4) 0.060(5) 0.009(4) 0.027(4) 0.011(4)
C4 0.062(6) 0.064(6) 0.087(8) 0.006(6) 0.025(6) 0.022(5)
C5 0.126(9) 0.124(9) 0.124(9) 0.018(7) 0.047(7) 0.050(7)
C6 0.121(9) 0.126(9) 0.161(10) 0.039(7) 0.052(7) 0.068(8)
C7 0.154(10) 0.143(10) 0.147(10) 0.012(7) 0.067(8) 0.037(8)
C8 0.037(4) 0.037(4) 0.035(4) 0.016(3) 0.012(3) 0.010(3)
C9 0.043(4) 0.038(4) 0.039(4) 0.013(3) 0.016(3) 0.010(3)
C10 0.055(5) 0.054(5) 0.048(5) 0.017(4) 0.014(4) -0.002(4)
C11 0.078(7) 0.068(6) 0.052(5) 0.013(5) 0.007(5) -0.016(6)
C12 0.092(10) 0.087(9) 0.069(7) 0.017(6) -0.007(6) -0.042(7)
C13 0.062(8) 0.139(13) 0.095(10) 0.051(9) -0.016(7) -0.023(8)
C14 0.105(11) 0.057(7) 0.119(11) 0.004(7) 0.020(9) -0.027(7)
C15 0.038(4) 0.039(4) 0.032(4) 0.011(3) 0.011(3) 0.012(3)
C16 0.034(4) 0.034(4) 0.036(4) 0.013(3) 0.009(3) 0.008(3)
C17 0.040(4) 0.056(5) 0.040(4) 0.023(4) 0.014(3) 0.003(4)
C18 0.044(5) 0.069(6) 0.044(4) 0.027(4) 0.007(4) -0.004(4)
C19 0.037(5) 0.115(9) 0.057(5) 0.045(6) 0.007(4) -0.017(5)
C20 0.075(8) 0.128(10) 0.067(7) 0.062(7) 0.001(6) -0.036(7)
C21 0.048(6) 0.203(16) 0.069(7) 0.066(9) 0.024(5) 0.009(8)
C22 0.040(4) 0.047(4) 0.040(4) 0.020(3) 0.012(3) 0.002(3)
C23 0.036(4) 0.048(4) 0.039(4) 0.021(3) 0.013(3) 0.002(3)
C24 0.046(5) 0.050(5) 0.043(4) 0.018(4) 0.010(4) -0.004(4)
C25 0.061(6) 0.061(6) 0.062(6) 0.022(5) 0.018(5) 0.000(5)
C26 0.063(6) 0.064(6) 0.064(6) 0.009(5) 0.001(5) 0.012(5)
C27 0.079(8) 0.070(7) 0.090(8) 0.018(6) 0.002(6) -0.021(6)
C28 0.143(14) 0.089(10) 0.078(9) 0.014(7) -0.001(9) -0.012(9)
C29 0.035(4) 0.048(4) 0.043(4) 0.026(3) 0.012(3) 0.009(3)
C30 0.033(4) 0.040(4) 0.040(4) 0.021(3) 0.007(3) 0.007(3)
C31 0.042(4) 0.059(5) 0.060(5) 0.039(4) 0.023(4) 0.018(4)
C32 0.062(5) 0.074(5) 0.089(6) 0.053(5) 0.035(5) 0.017(4)
C33 -0.001(8) 0.003(8) -0.009(7) -0.010(6) -0.004(6) -0.014(6)
C33' 0.095(9) 0.111(9) 0.112(9) 0.054(7) 0.064(8) 0.019(7)
C34 0.044(5) 0.102(8) 0.063(6) 0.052(6) 0.026(4) 0.027(5)
C35 0.23(5) 0.10(2) 0.17(4) 0.04(2) 0.14(4) 0.00(2)
C35' 0.064(15) 0.064(16) 0.058(14) 0.048(13) 0.040(12) 0.037(13)
C36 -0.0239(12) -0.0243(11) -0.0171(12) -0.0053(9) -0.0059(9) -0.0054(9)
C43 0.040(4) 0.043(4) 0.033(4) 0.018(3) 0.011(3) 0.009(3)
C44 0.037(4) 0.053(5) 0.058(5) 0.027(4) 0.015(4) 0.011(4)
C45 0.048(5) 0.068(6) 0.072(6) 0.040(5) 0.012(4) 0.002(4)
C46 0.066(6) 0.049(5) 0.060(5) 0.025(4) 0.000(5) -0.008(4)
C47 0.077(7) 0.052(5) 0.067(6) 0.021(5) 0.021(5) 0.018(5)
C48 0.048(5) 0.049(5) 0.055(5) 0.013(4) 0.018(4) 0.009(4)
C49 0.032(4) 0.046(4) 0.038(4) 0.023(3) 0.009(3) 0.005(3)
C50 0.030(4) 0.054(5) 0.042(4) 0.009(3) 0.006(3) 0.004(3)
C51 0.050(5) 0.057(5) 0.057(5) 0.013(4) 0.018(4) 0.016(4)
C52 0.082(7) 0.062(6) 0.037(4) 0.008(4) 0.016(4) 0.018(5)
C53 0.082(7) 0.065(6) 0.042(5) 0.022(4) -0.001(4) 0.024(5)
C54 0.046(5) 0.052(5) 0.045(4) 0.021(4) 0.005(4) 0.014(4)
C55 0.035(4) 0.051(4) 0.037(4) 0.023(3) 0.016(3) 0.011(3)
C56 0.049(5) 0.064(5) 0.049(5) 0.034(4) 0.012(4) 0.013(4)
C57 0.061(6) 0.080(6) 0.058(5) 0.045(5) 0.024(5) 0.022(5)
C58 0.066(7) 0.104(8) 0.063(6) 0.059(6) 0.030(5) 0.035(6)
C59 0.039(5) 0.099(7) 0.046(5) 0.037(5) 0.011(4) 0.010(5)
C60 0.038(4) 0.073(6) 0.044(4) 0.028(4) 0.013(3) 0.013(4)
C61 0.037(4) 0.031(3) 0.041(4) 0.016(3) 0.014(3) 0.003(3)
C62 0.042(4) 0.042(4) 0.043(4) 0.014(3) 0.009(3) 0.008(3)
C63 0.041(5) 0.071(6) 0.044(5) 0.022(4) -0.003(4) -0.004(4)
C64 0.049(5) 0.066(6) 0.062(6) 0.028(5) 0.006(4) 0.022(4)
C65 0.055(6) 0.063(6) 0.067(6) 0.028(5) 0.017(5) 0.026(4)
C66 0.043(4) 0.031(4) 0.056(5) 0.013(3) 0.010(4) 0.006(3)
C67 0.035(4) 0.027(3) 0.050(4) 0.005(3) 0.015(3) -0.006(3)
C68 0.043(5) 0.047(4) 0.044(4) 0.015(3) 0.010(3) 0.000(3)
C69 0.060(6) 0.052(5) 0.051(5) 0.018(4) 0.016(4) -0.007(4)
C70 0.068(7) 0.057(6) 0.072(6) 0.012(5) 0.035(5) -0.011(5)
C71 0.047(6) 0.064(6) 0.121(9) 0.038(6) 0.044(6) 0.008(5)
C72 0.059(6) 0.045(5) 0.092(7) 0.028(5) 0.029(5) 0.010(4)
C73 0.039(4) 0.031(3) 0.039(4) 0.015(3) 0.003(3) 0.007(3)
C74 0.042(5) 0.045(4) 0.050(5) 0.014(4) 0.002(4) -0.003(3)
C75 0.059(6) 0.050(5) 0.059(6) 0.009(4) -0.004(5) -0.002(4)
C76 0.062(6) 0.059(5) 0.038(4) 0.013(4) 0.007(4) 0.012(4)
C77 0.075(7) 0.063(6) 0.049(5) 0.020(4) 0.022(5) 0.007(5)
C78 0.058(5) 0.046(4) 0.051(5) 0.020(4) 0.017(4) -0.001(4)
C79 0.041(4) 0.054(5) 0.033(4) 0.019(3) 0.013(3) 0.001(3)
C80 0.057(5) 0.040(4) 0.045(4) 0.012(3) 0.016(4) 0.000(4)
C81 0.074(7) 0.054(6) 0.057(6) -0.001(4) 0.009(5) -0.009(5)
C82 0.051(6) 0.089(7) 0.050(5) 0.009(5) 0.016(4) -0.010(5)
C83 0.049(6) 0.094(8) 0.058(6) 0.001(5) 0.015(5) 0.001(5)
C84 0.054(6) 0.066(6) 0.048(5) 0.008(4) 0.018(4) 0.012(4)
C85 0.043(4) 0.038(4) 0.036(4) 0.015(3) 0.013(3) 0.012(3)
C86 0.049(5) 0.048(4) 0.036(4) 0.012(3) 0.014(3) 0.015(4)
C87 0.055(5) 0.063(5) 0.044(5) 0.009(4) 0.023(4) 0.018(4)
C88 0.083(7) 0.056(6) 0.077(7) 0.023(5) 0.037(6) 0.037(5)
C89 0.095(8) 0.069(6) 0.083(7) 0.045(6) 0.039(6) 0.048(6)
C90 0.078(7) 0.064(6) 0.064(6) 0.039(5) 0.035(5) 0.037(5)
C91 0.042(4) 0.043(4) 0.030(3) 0.015(3) 0.017(3) 0.022(3)
C92 0.042(4) 0.054(5) 0.037(4) 0.022(3) 0.003(3) 0.005(4)
C93 0.043(5) 0.054(5) 0.062(5) 0.026(4) 0.019(4) 0.008(4)
C94 0.069(6) 0.060(5) 0.051(5) 0.035(4) 0.027(4) 0.030(5)
C95 0.078(7) 0.050(5) 0.044(5) 0.023(4) 0.002(4) 0.028(5)
C96 0.054(5) 0.044(4) 0.032(4) 0.012(3) 0.002(3) 0.013(4)
C97 0.038(4) 0.058(5) 0.064(5) 0.032(4) 0.016(4) 0.017(4)
C98 0.047(5) 0.075(6) 0.058(5) 0.035(5) 0.005(4) 0.010(4)
C99 0.051(6) 0.105(9) 0.072(7) 0.044(6) 0.003(5) 0.016(6)
C100 0.069(8) 0.125(11) 0.121(11) 0.090(10) 0.027(7) 0.031(8)
C101 0.075(9) 0.157(15) 0.24(2) 0.163(17) 0.013(12) -0.005(9)
C102 0.054(7) 0.146(13) 0.148(13) 0.105(12) -0.007(8) -0.021(7)
C103 0.024(4) 0.047(4) 0.055(5) 0.012(4) 0.015(3) 0.001(3)
C104 0.042(5) 0.054(5) 0.075(6) 0.012(4) 0.019(4) 0.018(4)
C105 0.055(6) 0.061(6) 0.101(9) 0.005(6) 0.038(6) 0.014(5)
C106 0.058(6) 0.061(6) 0.084(8) -0.010(5) 0.031(6) -0.008(5)
C107 0.072(7) 0.097(8) 0.053(6) -0.001(6) 0.017(5) 0.020(6)
C108 0.052(6) 0.090(7) 0.055(5) 0.014(5) 0.016(4) 0.026(5)
C109 0.032(4) 0.046(4) 0.049(4) 0.018(3) 0.008(3) 0.011(3)
C110 0.038(4) 0.050(4) 0.040(4) 0.018(3) 0.013(3) 0.007(3)
C111 0.051(5) 0.059(5) 0.055(5) 0.027(4) 0.014(4) 0.002(4)
C112 0.059(6) 0.056(6) 0.075(7) 0.019(5) 0.017(5) 0.002(4)
C113 0.064(7) 0.048(5) 0.105(9) 0.002(5) 0.040(6) 0.003(5)
C114 0.055(6) 0.053(5) 0.084(7) 0.012(5) 0.038(5) 0.007(4)
C115 0.073(6) 0.033(4) 0.057(5) 0.017(4) 0.021(4) 0.004(4)
C116 0.107(9) 0.036(4) 0.055(5) 0.013(4) 0.021(5) 0.007(5)
C117 0.148(13) 0.085(9) 0.062(7) 0.024(6) 0.044(8) 0.002(8)
C118 0.166(16) 0.061(7) 0.098(11) 0.005(7) 0.068(11) 0.019(8)
C119 0.149(15) 0.103(11) 0.112(12) 0.033(9) 0.069(11) 0.065(11)
C120 0.096(9) 0.048(5) 0.085(8) 0.009(5) 0.021(6) 0.027(5)
C121 0.047(5) 0.050(5) 0.057(5) 0.023(4) 0.020(4) 0.018(4)
C122 0.087(8) 0.042(5) 0.082(7) 0.038(5) 0.005(6) 0.013(5)
C123 0.098(9) 0.058(6) 0.085(8) 0.036(6) 0.023(7) 0.032(6)
C124 0.065(7) 0.133(11) 0.085(8) 0.061(8) 0.029(6) 0.062(8)
C125 0.056(7) 0.193(17) 0.134(12) 0.122(13) 0.012(8) 0.015(9)
C126 0.041(6) 0.164(13) 0.136(11) 0.116(11) 0.025(6) 0.013(7)
C127 0.051(5) 0.046(5) 0.082(6) 0.040(5) 0.019(5) 0.014(4)
C128 0.085(8) 0.066(6) 0.110(9) 0.046(6) 0.055(7) 0.030(6)
C129 0.104(11) 0.095(10) 0.210(19) 0.093(12) 0.099(13) 0.046(9)
C130 0.066(8) 0.123(12) 0.174(16) 0.113(13) 0.046(9) 0.032(8)
C131 0.074(8) 0.096(9) 0.130(12) 0.080(9) -0.013(8) -0.004(7)
C132 0.053(6) 0.077(7) 0.094(8) 0.056(6) 0.001(5) -0.006(5)

loop_
_atom_type_symbol
_atom_type_description
_atom_type_scat_dispersion_real
_atom_type_scat_dispersion_imag
_atom_type_scat_source
C C 0.0033 0.0016 'International Tables Vol C Tables 4.2.6.8 and 6.1.1.4'
H H 0.0000 0.0000 'International Tables Vol C Tables 4.2.6.8 and 6.1.1.4'
Cu Cu 0.3201 1.2651 'International Tables Vol C Tables 4.2.6.8 and 6.1.1.4'
Ag Ag -0.8971 1.1015 'International Tables Vol C Tables 4.2.6.8 and 6.1.1.4'
P P 0.1023 0.0942 'International Tables Vol C Tables 4.2.6.8 and 6.1.1.4'
F F 0.0171 0.0103 'International Tables Vol C Tables 4.2.6.8 and 6.1.1.4'

loop_
_geom_angle_atom_site_label_1
_geom_angle_atom_site_label_2
_geom_angle_atom_site_label_3
_geom_angle
C15 Cu1 C1 118.3(3)
C15 Cu1 C8 125.6(3)
C1 Cu1 C8 115.7(3)
C15 Cu1 Ag3 63.2(2)
C1 Cu1 Ag3 177.8(2)
C8 Cu1 Ag3 63.0(2)
C15 Cu1 Ag2 61.9(2)
C1 Cu1 Ag2 59.4(2)
C8 Cu1 Ag2 167.7(2)
Ag3 Cu1 Ag2 121.51(4)
C15 Cu1 Ag1 173.3(2)
C1 Cu1 Ag1 56.6(2)
C8 Cu1 Ag1 60.2(2)
Ag3 Cu1 Ag1 121.68(4)
Ag2 Cu1 Ag1 111.76(3)
C15 Cu1 Ag5 102.7(2)
C1 Cu1 Ag5 74.6(2)
C8 Cu1 Ag5 97.3(2)
Ag3 Cu1 Ag5 103.58(3)
Ag2 Cu1 Ag5 70.75(3)
Ag1 Cu1 Ag5 72.18(3)
C1 Ag1 P1 119.49(17)
C1 Ag1 C8 86.8(2)
P1 Ag1 C8 127.92(18)
C1 Ag1 C29 98.0(3)
P1 Ag1 C29 125.14(17)
C8 Ag1 C29 89.6(2)
C1 Ag1 Cu1 43.83(16)
P1 Ag1 Cu1 145.66(5)
C8 Ag1 Cu1 43.69(17)
C29 Ag1 Cu1 89.15(17)
P2 Ag2 C1 109.63(17)
P2 Ag2 C22 132.16(19)
C1 Ag2 C22 100.3(2)
P2 Ag2 C15 123.92(18)
C1 Ag2 C15 85.5(2)
C22 Ag2 C15 94.1(2)
P2 Ag2 Cu1 136.66(5)
C1 Ag2 Cu1 43.84(16)
C22 Ag2 Cu1 90.53(18)
C15 Ag2 Cu1 43.32(17)
P2 Ag2 Ag4 147.79(5)
C1 Ag2 Ag4 101.78(16)
C22 Ag2 Ag4 44.25(18)
C15 Ag2 Ag4 50.66(16)
Cu1 Ag2 Ag4 65.80(2)
P2 Ag2 Ag5 153.08(5)
C1 Ag2 Ag5 62.72(17)
C22 Ag2 Ag5 38.77(18)
C15 Ag2 Ag5 82.37(17)
Cu1 Ag2 Ag5 57.37(2)
Ag4 Ag2 Ag5 52.042(18)
P3 Ag3 C8 120.64(17)
P3 Ag3 C15 122.85(17)
C8 Ag3 C15 89.7(2)
P3 Ag3 C36 122.55(8)
C8 Ag3 C36 94.92(17)
C15 Ag3 C36 98.42(18)
P3 Ag3 Cu1 142.31(6)
C8 Ag3 Cu1 45.27(16)
C15 Ag3 Cu1 44.75(17)
C36 Ag3 Cu1 95.03(6)
P3 Ag3 Ag4 140.50(5)
C8 Ag3 Ag4 98.83(17)
C15 Ag3 Ag4 50.24(17)
C36 Ag3 Ag4 48.60(6)
Cu1 Ag3 Ag4 66.29(2)
C22 Ag4 P4 112.1(2)
C22 Ag4 C36 126.4(2)
P4 Ag4 C36 101.35(8)
C22 Ag4 C15 97.4(2)
P4 Ag4 C15 122.97(17)
C36 Ag4 C15 97.89(17)
C22 Ag4 Ag5 45.63(19)
P4 Ag4 Ag5 144.21(5)
C36 Ag4 Ag5 83.12(6)
C15 Ag4 Ag5 90.91(16)
C22 Ag4 Ag2 48.7(2)
P4 Ag4 Ag2 126.72(6)
C36 Ag4 Ag2 130.75(6)
C15 Ag4 Ag2 49.61(15)
Ag5 Ag4 Ag2 64.88(2)
C22 Ag4 Ag3 127.9(2)
P4 Ag4 Ag3 119.53(5)
C36 Ag4 Ag3 50.01(6)
C15 Ag4 Ag3 48.29(16)
Ag5 Ag4 Ag3 90.74(2)
Ag2 Ag4 Ag3 92.11(2)
C29 Ag5 C22 168.2(3)
C29 Ag5 Ag4 139.9(2)
C22 Ag5 Ag4 51.6(2)
C29 Ag5 Ag6 52.4(2)
C22 Ag5 Ag6 139.1(2)
Ag4 Ag5 Ag6 87.56(3)
C29 Ag5 Cu1 94.6(2)
C22 Ag5 Cu1 93.3(2)
Ag4 Ag5 Cu1 68.77(2)
Ag6 Ag5 Cu1 70.93(2)
C29 Ag5 Ag2 134.3(2)
C22 Ag5 Ag2 47.6(2)
Ag4 Ag5 Ag2 63.07(2)
Ag6 Ag5 Ag2 121.47(2)
Cu1 Ag5 Ag2 51.89(2)
C29 Ag6 P5 112.55(19)
C29 Ag6 C8 95.3(2)
P5 Ag6 C8 134.35(18)
C29 Ag6 C36 125.0(2)
P5 Ag6 C36 97.54(8)
C8 Ag6 C36 94.60(17)
C29 Ag6 Ag5 45.08(19)
P5 Ag6 Ag5 136.90(6)
C8 Ag6 Ag5 88.37(17)
C36 Ag6 Ag5 81.38(6)
C55 P1 C49 102.0(3)
C55 P1 C43 106.7(3)
C49 P1 C43 104.8(3)
C55 P1 Ag1 115.3(2)
C49 P1 Ag1 112.8(2)
C43 P1 Ag1 114.0(2)
C73 P2 C61 103.3(3)
C73 P2 C67 103.5(3)
C61 P2 C67 105.5(3)
C73 P2 Ag2 115.2(2)
C61 P2 Ag2 111.3(2)
C67 P2 Ag2 116.7(2)
C85 P3 C91 102.8(3)
C85 P3 C79 104.6(4)
C91 P3 C79 102.8(3)
C85 P3 Ag3 116.2(2)
C91 P3 Ag3 114.1(2)
C79 P3 Ag3 114.7(2)
C97 P4 C109 103.5(4)
C97 P4 C103 105.2(4)
C109 P4 C103 105.0(4)
C97 P4 Ag4 110.8(3)
C109 P4 Ag4 117.1(3)
C103 P4 Ag4 114.0(2)
C127 P5 C121 103.2(4)
C127 P5 C115 104.7(4)
C121 P5 C115 105.8(4)
C127 P5 Ag6 120.2(3)
C121 P5 Ag6 112.3(3)
C115 P5 Ag6 109.6(3)
C2 C1 Cu1 170.4(7)
C2 C1 Ag1 101.6(5)
Cu1 C1 Ag1 79.5(2)
C2 C1 Ag2 105.9(6)
Cu1 C1 Ag2 76.8(2)
Ag1 C1 Ag2 145.6(3)
C1 C2 C3 178.4(10)
C4 C3 C2 176.3(11)
C3 C4 C5 174.4(15)
C7 C5 C4 113.6(17)
C7 C5 C6 125.1(17)
C4 C5 C6 106.4(13)
C7 C5 H5A 103.0
C4 C5 H5A 103.0
C6 C5 H5A 103.0
C5 C6 H6A 109.5
C5 C6 H6B 109.5
H6A C6 H6B 109.5
C5 C6 H6C 109.5
H6A C6 H6C 109.5
H6B C6 H6C 109.5
C5 C7 H7A 109.5
C5 C7 H7B 109.5
H7A C7 H7B 109.5
C5 C7 H7C 109.5
H7A C7 H7C 109.5
H7B C7 H7C 109.5
C9 C8 Cu1 168.1(6)
C9 C8 Ag6 91.1(5)
Cu1 C8 Ag6 98.7(3)
C9 C8 Ag3 115.8(5)
Cu1 C8 Ag3 71.7(2)
Ag6 C8 Ag3 86.4(2)
C9 C8 Ag1 98.2(5)
Cu1 C8 Ag1 76.1(2)
Ag6 C8 Ag1 85.3(2)
Ag3 C8 Ag1 145.1(3)
C8 C9 C10 173.8(9)
C11 C10 C9 175.9(11)
C10 C11 C12 178.1(13)
C11 C12 C14 112.4(12)
C11 C12 C13 109.8(11)
C14 C12 C13 112.1(12)
C11 C12 H12A 107.4
C14 C12 H12A 107.4
C13 C12 H12A 107.4
C12 C13 H13A 109.5
C12 C13 H13B 109.5
H13A C13 H13B 109.5
C12 C13 H13C 109.5
H13A C13 H13C 109.5
H13B C13 H13C 109.5
C12 C14 H14A 109.5
C12 C14 H14B 109.5
H14A C14 H14B 109.5
C12 C14 H14C 109.5
H14A C14 H14C 109.5
H14B C14 H14C 109.5
C16 C15 Cu1 171.7(6)
C16 C15 Ag3 115.5(5)
Cu1 C15 Ag3 72.0(2)
C16 C15 Ag2 99.4(5)
Cu1 C15 Ag2 74.7(2)
Ag3 C15 Ag2 140.7(3)
C16 C15 Ag4 92.2(5)
Cu1 C15 Ag4 92.6(3)
Ag3 C15 Ag4 81.5(2)
Ag2 C15 Ag4 79.7(2)
C15 C16 C17 177.3(8)
C18 C17 C16 176.3(9)
C17 C18 C19 177.5(9)
C18 C19 C21 111.0(10)
C18 C19 C20 111.2(9)
C21 C19 C20 113.8(9)
C18 C19 H19A 106.8
C21 C19 H19A 106.8
C20 C19 H19A 106.8
C19 C20 H20A 109.5
C19 C20 H20B 109.5
H20A C20 H20B 109.5
C19 C20 H20C 109.5
H20A C20 H20C 109.5
H20B C20 H20C 109.5
C19 C21 H21A 109.5
C19 C21 H21B 109.5
H21A C21 H21B 109.5
C19 C21 H21C 109.5
H21A C21 H21C 109.5
H21B C21 H21C 109.5
C23 C22 Ag5 141.8(6)
C23 C22 Ag4 135.3(6)
Ag5 C22 Ag4 82.8(3)
C23 C22 Ag2 91.6(6)
Ag5 C22 Ag2 93.6(3)
Ag4 C22 Ag2 87.1(2)
C22 C23 C24 175.7(9)
C25 C24 C23 175.7(9)
C24 C25 C26 178.9(12)
C25 C26 C28 111.2(10)
C25 C26 C27 111.9(10)
C28 C26 C27 114.4(11)
C25 C26 H26A 106.2
C28 C26 H26A 106.2
C27 C26 H26A 106.2
C26 C27 H27A 109.5
C26 C27 H27B 109.5
H27A C27 H27B 109.5
C26 C27 H27C 109.5
H27A C27 H27C 109.5
H27B C27 H27C 109.5
C26 C28 H28A 109.5
C26 C28 H28B 109.5
H28A C28 H28B 109.5
C26 C28 H28C 109.5
H28A C28 H28C 109.5
H28B C28 H28C 109.5
C30 C29 Ag5 153.8(7)
C30 C29 Ag6 123.7(6)
Ag5 C29 Ag6 82.5(3)
C30 C29 Ag1 88.1(5)
Ag5 C29 Ag1 93.9(3)
Ag6 C29 Ag1 87.5(2)
C29 C30 C31 177.5(8)
C32 C31 C30 178.6(12)
C31 C32 C33' 172.5(15)
C31 C32 C33 161.3(13)
C33' C32 C33 26.3(9)
C33' C33 C35 92(4)
C33' C33 C32 75(2)
C35 C33 C32 120(3)
C33' C33 C35' 60(3)
C35 C33 C35' 33(2)
C32 C33 C35' 103.1(17)
C33' C33 C34 62(3)
C35 C33 C34 123(2)
C32 C33 C34 101.9(14)
C35' C33 C34 106.1(15)
C33 C33' C35' 94(3)
C33 C33' C34 93(3)
C35' C33' C34 132.0(16)
C33 C33' C35 60(3)
C35' C33' C35 34(2)
C34 C33' C35 124(2)
C33 C33' C32 78(3)
C35' C33' C32 115.3(17)
C34 C33' C32 112.6(14)
C35 C33' C32 109.5(19)
C33' C34 C33 24.8(10)
C35' C35 C33 91(4)
C35' C35 C33' 64(3)
C33 C35 C33' 27.7(12)
C35 C35' C33' 82(4)
C35 C35' C33 56(3)
C33' C35' C33 26.3(11)
C37 C36 Ag4 122(2)
C37 C36 Ag3 121(2)
Ag4 C36 Ag3 81.39(7)
C37 C36 Ag6 130(2)
Ag4 C36 Ag6 103.96(9)
Ag3 C36 Ag6 82.90(8)
C36 C37 C38 167(4)
C39 C38 C37 172(4)
C38 C39 C40 167(3)
C39 C40 C41 117(2)
C39 C40 C42 107(2)
C41 C40 C42 59.1(18)
C42 C41 C40 60.6(10)
C41 C42 C40 60.3(10)
C44 C43 C48 120.0(7)
C44 C43 P1 122.2(6)
C48 C43 P1 117.7(6)
C43 C44 C45 120.9(8)
C43 C44 H44A 119.6
C45 C44 H44A 119.6
C46 C45 C44 119.0(9)
C46 C45 H45A 120.5
C44 C45 H45A 120.5
C47 C46 C45 119.7(9)
C47 C46 H46A 120.1
C45 C46 H46A 120.1
C46 C47 C48 121.7(9)
C46 C47 H47A 119.1
C48 C47 H47A 119.1
C47 C48 C43 118.6(8)
C47 C48 H48A 120.7
C43 C48 H48A 120.7
C50 C49 C54 118.2(7)
C50 C49 P1 123.1(6)
C54 C49 P1 118.7(6)
C49 C50 C51 121.2(8)
C49 C50 H50A 119.4
C51 C50 H50A 119.4
C50 C51 C52 119.2(8)
C50 C51 H51A 120.4
C52 C51 H51A 120.4
C53 C52 C51 120.1(8)
C53 C52 H52A 120.0
C51 C52 H52A 120.0
C52 C53 C54 120.3(9)
C52 C53 H53A 119.9
C54 C53 H53A 119.9
C53 C54 C49 121.0(8)
C53 C54 H54A 119.5
C49 C54 H54A 119.5
C56 C55 C60 118.8(7)
C56 C55 P1 117.5(6)
C60 C55 P1 123.7(6)
C57 C56 C55 119.3(9)
C57 C56 H56A 120.3
C55 C56 H56A 120.3
C58 C57 C56 121.5(10)
C58 C57 H57A 119.3
C56 C57 H57A 119.3
C57 C58 C59 120.8(9)
C57 C58 H58A 119.6
C59 C58 H58A 119.6
C58 C59 C60 119.8(9)
C58 C59 H59A 120.1
C60 C59 H59A 120.1
C59 C60 C55 119.7(9)
C59 C60 H60A 120.2
C55 C60 H60A 120.2
C62 C61 C66 118.8(7)
C62 C61 P2 117.7(6)
C66 C61 P2 123.5(6)
C63 C62 C61 120.1(8)
C63 C62 H62A 120.0
C61 C62 H62A 120.0
C62 C63 C64 119.2(8)
C62 C63 H63A 120.4
C64 C63 H63A 120.4
C65 C64 C63 120.9(8)
C65 C64 H64A 119.6
C63 C64 H64A 119.6
C64 C65 C66 120.6(9)
C64 C65 H65A 119.7
C66 C65 H65A 119.7
C65 C66 C61 120.5(8)
C65 C66 H66A 119.8
C61 C66 H66A 119.8
C68 C67 C72 119.4(8)
C68 C67 P2 123.3(6)
C72 C67 P2 117.2(6)
C67 C68 C69 120.7(8)
C67 C68 H68A 119.6
C69 C68 H68A 119.6
C68 C69 C70 119.8(9)
C68 C69 H69A 120.1
C70 C69 H69A 120.1
C71 C70 C69 118.8(9)
C71 C70 H70A 120.6
C69 C70 H70A 120.6
C72 C71 C70 121.1(10)
C72 C71 H71A 119.5
C70 C71 H71A 119.5
C71 C72 C67 120.2(9)
C71 C72 H72A 119.9
C67 C72 H72A 119.9
C74 C73 C78 117.6(7)
C74 C73 P2 124.0(6)
C78 C73 P2 118.4(6)
C73 C74 C75 122.1(9)
C73 C74 H74A 118.9
C75 C74 H74A 118.9
C74 C75 C76 119.5(9)
C74 C75 H75A 120.2
C76 C75 H75A 120.2
C75 C76 C77 119.2(8)
C75 C76 H76A 120.4
C77 C76 H76A 120.4
C78 C77 C76 120.3(9)
C78 C77 H77A 119.9
C76 C77 H77A 119.9
C77 C78 C73 121.3(8)
C77 C78 H78A 119.3
C73 C78 H78A 119.3
C80 C79 C84 119.7(8)
C80 C79 P3 122.8(6)
C84 C79 P3 117.4(6)
C81 C80 C79 119.8(9)
C81 C80 H80A 120.1
C79 C80 H80A 120.1
C80 C81 C82 121.6(9)
C80 C81 H81A 119.2
C82 C81 H81A 119.2
C81 C82 C83 119.1(9)
C81 C82 H82A 120.5
C83 C82 H82A 120.5
C84 C83 C82 118.6(10)
C84 C83 H83A 120.7
C82 C83 H83A 120.7
C79 C84 C83 121.1(9)
C79 C84 H84A 119.4
C83 C84 H84A 119.4
C86 C85 C90 119.4(7)
C86 C85 P3 122.7(6)
C90 C85 P3 117.9(6)
C87 C86 C85 121.1(8)
C87 C86 H86A 119.4
C85 C86 H86A 119.4
C88 C87 C86 119.7(8)
C88 C87 H87A 120.1
C86 C87 H87A 120.1
C87 C88 C89 121.3(8)
C87 C88 H88A 119.3
C89 C88 H88A 119.3
C88 C89 C90 119.5(9)
C88 C89 H89A 120.3
C90 C89 H89A 120.3
C85 C90 C89 119.0(8)
C85 C90 H90A 120.5
C89 C90 H90A 120.5
C92 C91 C96 119.1(7)
C92 C91 P3 117.9(5)
C96 C91 P3 122.9(6)
C91 C92 C93 119.8(7)
C91 C92 H92A 120.1
C93 C92 H92A 120.1
C94 C93 C92 120.7(8)
C94 C93 H93A 119.6
C92 C93 H93A 119.6
C93 C94 C95 120.1(8)
C93 C94 H94A 119.9
C95 C94 H94A 119.9
C94 C95 C96 120.5(8)
C94 C95 H95A 119.7
C96 C95 H95A 119.7
C95 C96 C91 119.6(8)
C95 C96 H96A 120.2
C91 C96 H96A 120.2
C102 C97 C98 116.7(9)
C102 C97 P4 119.9(8)
C98 C97 P4 123.5(7)
C97 C98 C99 121.7(10)
C97 C98 H98A 119.2
C99 C98 H98A 119.2
C100 C99 C98 120.4(11)
C100 C99 H99A 119.8
C98 C99 H99A 119.8
C99 C100 C101 118.8(12)
C99 C100 H10A 120.6
C101 C100 H10A 120.6
C100 C101 C102 120.8(12)
C100 C101 H10B 119.6
C102 C101 H10B 119.6
C97 C102 C101 121.5(12)
C97 C102 H10C 119.3
C101 C102 H10C 119.3
C108 C103 C104 118.0(8)
C108 C103 P4 118.4(6)
C104 C103 P4 123.6(7)
C105 C104 C103 119.9(10)
C105 C104 H10D 120.0
C103 C104 H10D 120.0
C106 C105 C104 121.4(10)
C106 C105 H10E 119.3
C104 C105 H10E 119.3
C105 C106 C107 119.4(10)
C105 C106 H10F 120.3
C107 C106 H10F 120.3
C108 C107 C106 120.0(12)
C108 C107 H10G 120.0
C106 C107 H10G 120.0
C107 C108 C103 121.2(10)
C107 C108 H10H 119.4
C103 C108 H10H 119.4
C110 C109 C114 119.6(8)
C110 C109 P4 123.3(6)
C114 C109 P4 117.0(6)
C109 C110 C111 119.3(8)
C109 C110 H11A 120.4
C111 C110 H11A 120.4
C112 C111 C110 121.1(9)
C112 C111 H11B 119.4
C110 C111 H11B 119.4
C111 C112 C113 119.0(9)
C111 C112 H11C 120.5
C113 C112 H11C 120.5
C114 C113 C112 121.5(9)
C114 C113 H11D 119.2
C112 C113 H11D 119.2
C113 C114 C109 119.3(9)
C113 C114 H11E 120.3
C109 C114 H11E 120.3
C116 C115 C120 120.4(9)
C116 C115 P5 117.5(7)
C120 C115 P5 122.1(8)
C117 C116 C115 121.5(11)
C117 C116 H11F 119.3
C115 C116 H11F 119.2
C116 C117 C118 118.3(14)
C116 C117 H11G 120.9
C118 C117 H11G 120.9
C117 C118 C119 120.4(12)
C117 C118 H11H 119.8
C119 C118 H11H 119.8
C120 C119 C118 120.5(13)
C120 C119 H11I 119.7
C118 C119 H11I 119.7
C119 C120 C115 118.6(13)
C119 C120 H12B 120.7
C115 C120 H12B 120.7
C126 C121 C122 116.6(9)
C126 C121 P5 119.2(7)
C122 C121 P5 124.1(7)
C123 C122 C121 121.8(11)
C123 C122 H12C 119.1
C121 C122 H12C 119.1
C122 C123 C124 120.7(11)
C122 C123 H12D 119.7
C124 C123 H12D 119.7
C123 C124 C125 119.7(11)
C123 C124 H12E 120.1
C125 C124 H12E 120.1
C124 C125 C126 119.6(13)
C124 C125 H12F 120.2
C126 C125 H12F 120.2
C121 C126 C125 121.5(11)
C121 C126 H12G 119.3
C125 C126 H12G 119.3
C132 C127 C128 120.3(10)
C132 C127 P5 122.5(8)
C128 C127 P5 117.1(8)
C129 C128 C127 122.7(14)
C129 C128 H12H 118.7
C127 C128 H12H 118.7
C128 C129 C130 118.0(16)
C128 C129 H12I 121.0
C130 C129 H12I 121.0
C131 C130 C129 121.9(13)
C131 C130 H13D 119.1
C129 C130 H13D 119.1
C130 C131 C132 118.6(13)
C130 C131 H13E 120.7
C132 C131 H13E 120.7
C127 C132 C131 118.3(13)
C127 C132 H13F 120.8
C131 C132 H13F 120.8
F5 P6 F4 90.6(6)
F5 P6 F2 178.3(6)
F4 P6 F2 89.5(6)
F5 P6 F3 90.6(6)
F4 P6 F3 86.4(6)
F2 P6 F3 87.7(6)
F5 P6 F1 91.8(6)
F4 P6 F1 177.3(7)
F2 P6 F1 88.1(6)
F3 P6 F1 94.7(7)
F5 P6 F6 89.4(7)
F4 P6 F6 87.9(8)
F2 P6 F6 92.3(7)
F3 P6 F6 174.4(8)
F1 P6 F6 90.9(8)

loop_
_geom_bond_atom_site_label_1
_geom_bond_atom_site_label_2
_geom_bond_distance
Cu1 C15 1.974(8)
Cu1 C1 1.975(7)
Cu1 C8 1.995(7)
Cu1 Ag3 2.6665(10)
Cu1 Ag2 2.7755(10)
Cu1 Ag1 2.8042(10)
Cu1 Ag5 2.9709(10)
Ag1 C1 2.382(7)
Ag1 P1 2.4310(18)
Ag1 C8 2.506(7)
Ag1 C29 2.553(7)
Ag2 P2 2.4380(18)
Ag2 C1 2.453(7)
Ag2 C22 2.465(8)
Ag2 C15 2.538(7)
Ag2 Ag4 3.2794(9)
Ag2 Ag5 3.3304(8)
Ag3 P3 2.4067(18)
Ag3 C8 2.503(7)
Ag3 C15 2.503(7)
Ag3 C36 2.569(3)
Ag3 Ag4 3.3159(9)
Ag4 C22 2.291(8)
Ag4 P4 2.4711(19)
Ag4 C36 2.516(3)
Ag4 C15 2.577(7)
Ag4 Ag5 2.9001(8)
Ag5 C29 2.085(7)
Ag5 C22 2.090(8)
Ag5 Ag6 2.9198(9)
Ag6 C29 2.333(8)
Ag6 P5 2.452(2)
Ag6 C8 2.489(7)
Ag6 C36 2.595(3)
P1 C55 1.820(7)
P1 C49 1.827(8)
P1 C43 1.837(8)
P2 C73 1.823(7)
P2 C61 1.826(8)
P2 C67 1.828(8)
P3 C85 1.823(7)
P3 C91 1.829(7)
P3 C79 1.836(8)
P4 C97 1.829(9)
P4 C109 1.829(8)
P4 C103 1.830(8)
P5 C127 1.814(9)
P5 C121 1.818(9)
P5 C115 1.832(9)
C1 C2 1.233(10)
C2 C3 1.369(11)
C3 C4 1.181(13)
C4 C5 1.495(18)
C5 C7 1.39(3)
C5 C6 1.52(2)
C5 H5A 1.0000
C6 H6A 0.9800
C6 H6B 0.9800
C6 H6C 0.9800
C7 H7A 0.9800
C7 H7B 0.9800
C7 H7C 0.9800
C8 C9 1.217(11)
C9 C10 1.381(12)
C10 C11 1.205(13)
C11 C12 1.473(15)
C12 C14 1.522(19)
C12 C13 1.59(2)
C12 H12A 1.0000
C13 H13A 0.9800
C13 H13B 0.9800
C13 H13C 0.9800
C14 H14A 0.9800
C14 H14B 0.9800
C14 H14C 0.9800
C15 C16 1.238(10)
C16 C17 1.373(10)
C17 C18 1.211(11)
C18 C19 1.464(12)
C19 C21 1.522(19)
C19 C20 1.532(16)
C19 H19A 1.0000
C20 H20A 0.9800
C20 H20B 0.9800
C20 H20C 0.9800
C21 H21A 0.9800
C21 H21B 0.9800
C21 H21C 0.9800
C22 C23 1.234(11)
C23 C24 1.375(11)
C24 C25 1.219(12)
C25 C26 1.449(14)
C26 C28 1.478(18)
C26 C27 1.550(17)
C26 H26A 1.0000
C27 H27A 0.9800
C27 H27B 0.9800
C27 H27C 0.9800
C28 H28A 0.9800
C28 H28B 0.9800
C28 H28C 0.9800
C29 C30 1.228(10)
C30 C31 1.366(11)
C31 C32 1.197(12)
C32 C33' 1.492(18)
C32 C33 1.51(2)
C33 C33' 0.68(2)
C33 C35 1.28(5)
C33 C35' 1.54(3)
C33 C34 1.63(3)
C33' C35' 1.33(3)
C33' C34 1.44(2)
C33' C35 1.47(4)
C35 C35' 0.83(4)
C36 C37 1.183(10)
C37 C38 1.504(10)
C38 C39 1.236(9)
C39 C40 1.478(10)
C40 C41 1.526(10)
C40 C42 1.531(10)
C41 C42 1.51(4)
C43 C44 1.369(11)
C43 C48 1.395(11)
C44 C45 1.408(12)
C44 H44A 0.9500
C45 C46 1.383(14)
C45 H45A 0.9500
C46 C47 1.372(15)
C46 H46A 0.9500
C47 C48 1.391(13)
C47 H47A 0.9500
C48 H48A 0.9500
C49 C50 1.379(11)
C49 C54 1.379(11)
C50 C51 1.379(12)
C50 H50A 0.9500
C51 C52 1.381(14)
C51 H51A 0.9500
C52 C53 1.363(14)
C52 H52A 0.9500
C53 C54 1.368(13)
C53 H53A 0.9500
C54 H54A 0.9500
C55 C56 1.395(12)
C55 C60 1.406(11)
C56 C57 1.389(12)
C56 H56A 0.9500
C57 C58 1.333(15)
C57 H57A 0.9500
C58 C59 1.377(15)
C58 H58A 0.9500
C59 C60 1.389(12)
C59 H59A 0.9500
C60 H60A 0.9500
C61 C62 1.394(11)
C61 C66 1.397(10)
C62 C63 1.387(12)
C62 H62A 0.9500
C63 C64 1.395(13)
C63 H63A 0.9500
C64 C65 1.349(14)
C64 H64A 0.9500
C65 C66 1.371(12)
C65 H65A 0.9500
C66 H66A 0.9500
C67 C68 1.365(12)
C67 C72 1.406(12)
C68 C69 1.391(12)
C68 H68A 0.9500
C69 C70 1.398(15)
C69 H69A 0.9500
C70 C71 1.390(16)
C70 H70A 0.9500
C71 C72 1.357(13)
C71 H71A 0.9500
C72 H72A 0.9500
C73 C74 1.377(11)
C73 C78 1.386(11)
C74 C75 1.378(13)
C74 H74A 0.9500
C75 C76 1.379(14)
C75 H75A 0.9500
C76 C77 1.390(14)
C76 H76A 0.9500
C77 C78 1.369(13)
C77 H77A 0.9500
C78 H78A 0.9500
C79 C80 1.385(11)
C79 C84 1.387(12)
C80 C81 1.370(14)
C80 H80A 0.9500
C81 C82 1.382(16)
C81 H81A 0.9500
C82 C83 1.416(15)
C82 H82A 0.9500
C83 C84 1.387(14)
C83 H83A 0.9500
C84 H84A 0.9500
C85 C86 1.387(10)
C85 C90 1.398(11)
C86 C87 1.371(11)
C86 H86A 0.9500
C87 C88 1.368(14)
C87 H87A 0.9500
C88 C89 1.376(15)
C88 H88A 0.9500
C89 C90 1.411(13)
C89 H89A 0.9500
C90 H90A 0.9500
C91 C92 1.371(11)
C91 C96 1.400(10)
C92 C93 1.404(11)
C92 H92A 0.9500
C93 C94 1.356(13)
C93 H93A 0.9500
C94 C95 1.359(14)
C94 H94A 0.9500
C95 C96 1.398(12)
C95 H95A 0.9500
C96 H96A 0.9500
C97 C102 1.353(15)
C97 C98 1.361(13)
C98 C99 1.391(14)
C98 H98A 0.9500
C99 C100 1.325(17)
C99 H99A 0.9500
C100 C101 1.35(2)
C100 H10A 0.9500
C101 C102 1.376(19)
C101 H10B 0.9500
C102 H10C 0.9500
C103 C108 1.379(13)
C103 C104 1.383(12)
C104 C105 1.369(14)
C104 H10D 0.9500
C105 C106 1.344(18)
C105 H10E 0.9500
C106 C107 1.376(17)
C106 H10F 0.9500
C107 C108 1.356(14)
C107 H10G 0.9500
C108 H10H 0.9500
C109 C110 1.388(11)
C109 C114 1.402(12)
C110 C111 1.407(12)
C110 H11A 0.9500
C111 C112 1.367(14)
C111 H11B 0.9500
C112 C113 1.382(15)
C112 H11C 0.9500
C113 C114 1.381(14)
C113 H11D 0.9500
C114 H11E 0.9500
C115 C116 1.378(14)
C115 C120 1.401(14)
C116 C117 1.376(15)
C116 H11F 0.9500
C117 C118 1.40(2)
C117 H11G 0.9500
C118 C119 1.40(2)
C118 H11H 0.9500
C119 C120 1.377(18)
C119 H11I 0.9500
C120 H12B 0.9500
C121 C126 1.361(15)
C121 C122 1.420(12)
C122 C123 1.341(15)
C122 H12C 0.9500
C123 C124 1.360(18)
C123 H12D 0.9500
C124 C125 1.373(19)
C124 H12E 0.9500
C125 C126 1.396(17)
C125 H12F 0.9500
C126 H12G 0.9500
C127 C132 1.383(15)
C127 C128 1.390(15)
C128 C129 1.370(17)
C128 H12H 0.9500
C129 C130 1.40(2)
C129 H12I 0.9500
C130 C131 1.39(2)
C130 H13D 0.9500
C131 C132 1.454(18)
C131 H13E 0.9500
C132 H13F 0.9500
P6 F5 1.553(11)
P6 F4 1.571(13)
P6 F2 1.576(11)
P6 F3 1.579(12)
P6 F1 1.581(14)
P6 F6 1.584(17)

loop_
_geom_torsion_atom_site_label_1
_geom_torsion_atom_site_label_2
_geom_torsion_atom_site_label_3
_geom_torsion_atom_site_label_4
_geom_torsion
C15 Cu1 Ag1 C1 -42.7(18)
C8 Cu1 Ag1 C1 167.2(4)
Ag3 Cu1 Ag1 C1 -178.3(3)
Ag2 Cu1 Ag1 C1 -23.1(3)
Ag5 Cu1 Ag1 C1 -83.0(3)
C15 Cu1 Ag1 P1 -117.4(18)
C1 Cu1 Ag1 P1 -74.6(3)
C8 Cu1 Ag1 P1 92.6(3)
Ag3 Cu1 Ag1 P1 107.08(10)
Ag2 Cu1 Ag1 P1 -97.77(10)
Ag5 Cu1 Ag1 P1 -157.68(10)
C15 Cu1 Ag1 C8 150.1(18)
C1 Cu1 Ag1 C8 -167.2(4)
Ag3 Cu1 Ag1 C8 14.5(2)
Ag2 Cu1 Ag1 C8 169.7(2)
Ag5 Cu1 Ag1 C8 109.7(2)
C15 Cu1 Ag1 C29 59.8(18)
C1 Cu1 Ag1 C29 102.5(3)
C8 Cu1 Ag1 C29 -90.3(3)
Ag3 Cu1 Ag1 C29 -75.79(18)
Ag2 Cu1 Ag1 C29 79.37(18)
Ag5 Cu1 Ag1 C29 19.45(18)
C15 Cu1 Ag2 P2 -93.5(3)
C1 Cu1 Ag2 P2 66.6(3)
C8 Cu1 Ag2 P2 136.0(10)
Ag3 Cu1 Ag2 P2 -115.77(8)
Ag1 Cu1 Ag2 P2 89.03(8)
Ag5 Cu1 Ag2 P2 149.78(8)
C15 Cu1 Ag2 C1 -160.1(4)
C8 Cu1 Ag2 C1 69.3(10)
Ag3 Cu1 Ag2 C1 177.6(3)
Ag1 Cu1 Ag2 C1 22.4(3)
Ag5 Cu1 Ag2 C1 83.2(3)
C15 Cu1 Ag2 C22 95.4(3)
C1 Cu1 Ag2 C22 -104.4(3)
C8 Cu1 Ag2 C22 -35.1(10)
Ag3 Cu1 Ag2 C22 73.16(18)
Ag1 Cu1 Ag2 C22 -82.04(18)
Ag5 Cu1 Ag2 C22 -21.28(18)
C1 Cu1 Ag2 C15 160.1(4)
C8 Cu1 Ag2 C15 -130.5(10)
Ag3 Cu1 Ag2 C15 -22.2(2)
Ag1 Cu1 Ag2 C15 -177.5(2)
Ag5 Cu1 Ag2 C15 -116.7(2)
C15 Cu1 Ag2 Ag4 57.6(2)
C1 Cu1 Ag2 Ag4 -142.3(3)
C8 Cu1 Ag2 Ag4 -73.0(10)
Ag3 Cu1 Ag2 Ag4 35.31(3)
Ag1 Cu1 Ag2 Ag4 -119.89(3)
Ag5 Cu1 Ag2 Ag4 -59.14(2)
C15 Cu1 Ag2 Ag5 116.7(2)
C1 Cu1 Ag2 Ag5 -83.2(3)
C8 Cu1 Ag2 Ag5 -13.8(10)
Ag3 Cu1 Ag2 Ag5 94.45(4)
Ag1 Cu1 Ag2 Ag5 -60.76(3)
C15 Cu1 Ag3 P3 87.4(3)
C1 Cu1 Ag3 P3 -138(6)
C8 Cu1 Ag3 P3 -83.8(2)
Ag2 Cu1 Ag3 P3 109.38(9)
Ag1 Cu1 Ag3 P3 -97.86(9)
Ag5 Cu1 Ag3 P3 -175.09(8)
C15 Cu1 Ag3 C8 171.2(3)
C1 Cu1 Ag3 C8 -54(6)
Ag2 Cu1 Ag3 C8 -166.9(2)
Ag1 Cu1 Ag3 C8 -14.1(2)
Ag5 Cu1 Ag3 C8 -91.3(2)
C1 Cu1 Ag3 C15 134(6)
C8 Cu1 Ag3 C15 -171.2(3)
Ag2 Cu1 Ag3 C15 22.0(2)
Ag1 Cu1 Ag3 C15 174.7(2)
Ag5 Cu1 Ag3 C15 97.5(2)
C15 Cu1 Ag3 C36 -96.9(2)
C1 Cu1 Ag3 C36 38(6)
C8 Cu1 Ag3 C36 91.9(2)
Ag2 Cu1 Ag3 C36 -74.92(7)
Ag1 Cu1 Ag3 C36 77.84(7)
Ag5 Cu1 Ag3 C36 0.61(6)
C15 Cu1 Ag3 Ag4 -56.7(2)
C1 Cu1 Ag3 Ag4 78(6)
C8 Cu1 Ag3 Ag4 132.2(2)
Ag2 Cu1 Ag3 Ag4 -34.71(3)
Ag1 Cu1 Ag3 Ag4 118.05(4)
Ag5 Cu1 Ag3 Ag4 40.82(3)
P2 Ag2 Ag4 C22 -100.1(3)
C1 Ag2 Ag4 C22 92.8(3)
C15 Ag2 Ag4 C22 166.9(3)
Cu1 Ag2 Ag4 C22 118.4(3)
Ag5 Ag2 Ag4 C22 52.0(3)
P2 Ag2 Ag4 P4 -11.87(12)
C1 Ag2 Ag4 P4 -179.00(19)
C22 Ag2 Ag4 P4 88.2(3)
C15 Ag2 Ag4 P4 -104.9(2)
Cu1 Ag2 Ag4 P4 -153.36(7)
Ag5 Ag2 Ag4 P4 140.17(7)
P2 Ag2 Ag4 C36 153.32(12)
C1 Ag2 Ag4 C36 -13.8(2)
C22 Ag2 Ag4 C36 -106.6(3)
C15 Ag2 Ag4 C36 60.3(2)
Cu1 Ag2 Ag4 C36 11.83(8)
Ag5 Ag2 Ag4 C36 -54.64(8)
P2 Ag2 Ag4 C15 93.0(2)
C1 Ag2 Ag4 C15 -74.1(3)
C22 Ag2 Ag4 C15 -166.9(3)
Cu1 Ag2 Ag4 C15 -48.5(2)
Ag5 Ag2 Ag4 C15 -115.0(2)
P2 Ag2 Ag4 Ag5 -152.04(10)
C1 Ag2 Ag4 Ag5 40.83(18)
C22 Ag2 Ag4 Ag5 -52.0(3)
C15 Ag2 Ag4 Ag5 115.0(2)
Cu1 Ag2 Ag4 Ag5 66.47(3)
P2 Ag2 Ag4 Ag3 118.13(10)
C1 Ag2 Ag4 Ag3 -49.00(18)
C22 Ag2 Ag4 Ag3 -141.8(3)
C15 Ag2 Ag4 Ag3 25.1(2)
Cu1 Ag2 Ag4 Ag3 -23.36(2)
Ag5 Ag2 Ag4 Ag3 -89.83(2)
P3 Ag3 Ag4 C22 -157.4(3)
C8 Ag3 Ag4 C22 20.4(3)
C15 Ag3 Ag4 C22 -61.7(3)
C36 Ag3 Ag4 C22 109.2(3)
Cu1 Ag3 Ag4 C22 -11.8(2)
P3 Ag3 Ag4 P4 13.70(11)
C8 Ag3 Ag4 P4 -168.40(17)
C15 Ag3 Ag4 P4 109.4(2)
C36 Ag3 Ag4 P4 -79.63(10)
Cu1 Ag3 Ag4 P4 159.39(7)
P3 Ag3 Ag4 C36 93.33(11)
C8 Ag3 Ag4 C36 -88.78(18)
C15 Ag3 Ag4 C36 -170.9(2)
Cu1 Ag3 Ag4 C36 -120.98(8)
P3 Ag3 Ag4 C15 -95.7(2)
C8 Ag3 Ag4 C15 82.1(3)
C36 Ag3 Ag4 C15 170.9(2)
Cu1 Ag3 Ag4 C15 49.9(2)
P3 Ag3 Ag4 Ag5 173.70(8)
C8 Ag3 Ag4 Ag5 -8.41(16)
C15 Ag3 Ag4 Ag5 -90.6(2)
C36 Ag3 Ag4 Ag5 80.37(8)
Cu1 Ag3 Ag4 Ag5 -40.62(3)
P3 Ag3 Ag4 Ag2 -121.41(8)
C8 Ag3 Ag4 Ag2 56.48(16)
C15 Ag3 Ag4 Ag2 -25.7(2)
C36 Ag3 Ag4 Ag2 145.26(8)
Cu1 Ag3 Ag4 Ag2 24.28(2)
C22 Ag4 Ag5 C29 176.4(4)
P4 Ag4 Ag5 C29 113.6(3)
C36 Ag4 Ag5 C29 13.7(3)
C15 Ag4 Ag5 C29 -84.1(4)
Ag2 Ag4 Ag5 C29 -127.8(3)
Ag3 Ag4 Ag5 C29 -35.8(3)
P4 Ag4 Ag5 C22 -62.8(3)
C36 Ag4 Ag5 C22 -162.7(3)
C15 Ag4 Ag5 C22 99.5(3)
Ag2 Ag4 Ag5 C22 55.8(3)
Ag3 Ag4 Ag5 C22 147.8(3)
C22 Ag4 Ag5 Ag6 176.8(3)
P4 Ag4 Ag5 Ag6 113.95(10)
C36 Ag4 Ag5 Ag6 14.09(6)
C15 Ag4 Ag5 Ag6 -83.75(16)
Ag2 Ag4 Ag5 Ag6 -127.43(2)
Ag3 Ag4 Ag5 Ag6 -35.45(2)
C22 Ag4 Ag5 Cu1 -112.8(3)
P4 Ag4 Ag5 Cu1 -175.57(10)
C36 Ag4 Ag5 Cu1 84.56(6)
C15 Ag4 Ag5 Cu1 -13.27(16)
Ag2 Ag4 Ag5 Cu1 -56.95(2)
Ag3 Ag4 Ag5 Cu1 35.03(2)
C22 Ag4 Ag5 Ag2 -55.8(3)
P4 Ag4 Ag5 Ag2 -118.62(10)
C36 Ag4 Ag5 Ag2 141.52(6)
C15 Ag4 Ag5 Ag2 43.68(16)
Ag3 Ag4 Ag5 Ag2 91.98(2)
C15 Cu1 Ag5 C29 160.3(3)
C1 Cu1 Ag5 C29 -83.4(3)
C8 Cu1 Ag5 C29 31.3(3)
Ag3 Cu1 Ag5 C29 95.2(2)
Ag2 Cu1 Ag5 C29 -145.8(2)
Ag1 Cu1 Ag5 C29 -24.1(2)
C15 Cu1 Ag5 C22 -28.5(3)
C1 Cu1 Ag5 C22 87.8(3)
C8 Cu1 Ag5 C22 -157.5(3)
Ag3 Cu1 Ag5 C22 -93.6(2)
Ag2 Cu1 Ag5 C22 25.4(2)
Ag1 Cu1 Ag5 C22 147.1(2)
C15 Cu1 Ag5 Ag4 17.9(2)
C1 Cu1 Ag5 Ag4 134.2(2)
C8 Cu1 Ag5 Ag4 -111.2(2)
Ag3 Cu1 Ag5 Ag4 -47.24(3)
Ag2 Cu1 Ag5 Ag4 71.78(2)
Ag1 Cu1 Ag5 Ag4 -166.57(3)
C15 Cu1 Ag5 Ag6 112.8(2)
C1 Cu1 Ag5 Ag6 -130.9(2)
C8 Cu1 Ag5 Ag6 -16.2(2)
Ag3 Cu1 Ag5 Ag6 47.69(3)
Ag2 Cu1 Ag5 Ag6 166.71(3)
Ag1 Cu1 Ag5 Ag6 -71.64(3)
C15 Cu1 Ag5 Ag2 -53.9(2)
C1 Cu1 Ag5 Ag2 62.4(2)
C8 Cu1 Ag5 Ag2 177.1(2)
Ag3 Cu1 Ag5 Ag2 -119.02(4)
Ag1 Cu1 Ag5 Ag2 121.65(3)
P2 Ag2 Ag5 C29 -78.8(3)
C1 Ag2 Ag5 C29 0.8(3)
C22 Ag2 Ag5 C29 -163.9(4)
C15 Ag2 Ag5 C29 89.7(3)
Cu1 Ag2 Ag5 C29 51.5(3)
Ag4 Ag2 Ag5 C29 134.7(3)
P2 Ag2 Ag5 C22 85.1(3)
C1 Ag2 Ag5 C22 164.7(3)
C15 Ag2 Ag5 C22 -106.4(3)
Cu1 Ag2 Ag5 C22 -144.6(3)
Ag4 Ag2 Ag5 C22 -61.3(3)
P2 Ag2 Ag5 Ag4 146.49(11)
C1 Ag2 Ag5 Ag4 -133.93(19)
C22 Ag2 Ag5 Ag4 61.3(3)
C15 Ag2 Ag5 Ag4 -45.03(17)
Cu1 Ag2 Ag5 Ag4 -83.23(3)
P2 Ag2 Ag5 Ag6 -145.03(11)
C1 Ag2 Ag5 Ag6 -65.46(19)
C22 Ag2 Ag5 Ag6 129.8(3)
C15 Ag2 Ag5 Ag6 23.45(17)
Cu1 Ag2 Ag5 Ag6 -14.76(3)
Ag4 Ag2 Ag5 Ag6 68.47(3)
P2 Ag2 Ag5 Cu1 -130.28(12)
C1 Ag2 Ag5 Cu1 -50.70(19)
C22 Ag2 Ag5 Cu1 144.6(3)
C15 Ag2 Ag5 Cu1 38.20(17)
Ag4 Ag2 Ag5 Cu1 83.23(3)
C22 Ag5 Ag6 C29 -175.8(4)
Ag4 Ag5 Ag6 C29 -179.7(3)
Cu1 Ag5 Ag6 C29 111.9(3)
Ag2 Ag5 Ag6 C29 124.2(3)
C29 Ag5 Ag6 P5 74.2(3)
C22 Ag5 Ag6 P5 -101.7(3)
Ag4 Ag5 Ag6 P5 -105.55(9)
Cu1 Ag5 Ag6 P5 -173.91(9)
Ag2 Ag5 Ag6 P5 -161.67(9)
C29 Ag5 Ag6 C8 -99.1(3)
C22 Ag5 Ag6 C8 85.1(4)
Ag4 Ag5 Ag6 C8 81.20(16)
Cu1 Ag5 Ag6 C8 12.85(16)
Ag2 Ag5 Ag6 C8 25.09(17)
C29 Ag5 Ag6 C36 166.0(3)
C22 Ag5 Ag6 C36 -9.8(3)
Ag4 Ag5 Ag6 C36 -13.70(6)
Cu1 Ag5 Ag6 C36 -82.06(6)
Ag2 Ag5 Ag6 C36 -69.82(6)
C1 Ag1 P1 C55 -57.2(4)
C8 Ag1 P1 C55 54.0(4)
C29 Ag1 P1 C55 176.4(4)
Cu1 Ag1 P1 C55 -7.1(3)
C1 Ag1 P1 C49 59.5(3)
C8 Ag1 P1 C49 170.6(3)
C29 Ag1 P1 C49 -66.9(3)
Cu1 Ag1 P1 C49 109.6(3)
C1 Ag1 P1 C43 178.8(3)
C8 Ag1 P1 C43 -70.1(3)
C29 Ag1 P1 C43 52.4(3)
Cu1 Ag1 P1 C43 -131.1(2)
C1 Ag2 P2 C73 -96.0(3)
C22 Ag2 P2 C73 29.4(4)
C15 Ag2 P2 C73 165.9(3)
Cu1 Ag2 P2 C73 -138.5(3)
Ag4 Ag2 P2 C73 97.4(3)
Ag5 Ag2 P2 C73 -27.9(3)
C1 Ag2 P2 C61 21.2(3)
C22 Ag2 P2 C61 146.6(3)
C15 Ag2 P2 C61 -76.9(3)
Cu1 Ag2 P2 C61 -21.3(3)
Ag4 Ag2 P2 C61 -145.4(2)
Ag5 Ag2 P2 C61 89.3(3)
C1 Ag2 P2 C67 142.3(3)
C22 Ag2 P2 C67 -92.2(4)
C15 Ag2 P2 C67 44.2(4)
Cu1 Ag2 P2 C67 99.9(3)
Ag4 Ag2 P2 C67 -24.3(3)
Ag5 Ag2 P2 C67 -149.6(3)
C8 Ag3 P3 C85 134.4(3)
C15 Ag3 P3 C85 -113.5(3)
C36 Ag3 P3 C85 14.7(3)
Cu1 Ag3 P3 C85 -170.4(3)
Ag4 Ag3 P3 C85 -48.0(3)
C8 Ag3 P3 C91 -106.2(3)
C15 Ag3 P3 C91 5.8(3)
C36 Ag3 P3 C91 134.0(3)
Cu1 Ag3 P3 C91 -51.1(3)
Ag4 Ag3 P3 C91 71.4(3)
C8 Ag3 P3 C79 12.0(4)
C15 Ag3 P3 C79 124.0(4)
C36 Ag3 P3 C79 -107.7(3)
Cu1 Ag3 P3 C79 67.2(3)
Ag4 Ag3 P3 C79 -170.4(3)
C22 Ag4 P4 C97 -61.0(4)
C36 Ag4 P4 C97 76.3(3)
C15 Ag4 P4 C97 -176.4(4)
Ag5 Ag4 P4 C97 -17.7(3)
Ag2 Ag4 P4 C97 -115.1(3)
Ag3 Ag4 P4 C97 126.5(3)
C22 Ag4 P4 C109 57.5(4)
C36 Ag4 P4 C109 -165.3(3)
C15 Ag4 P4 C109 -58.0(4)
Ag5 Ag4 P4 C109 100.8(3)
Ag2 Ag4 P4 C109 3.4(3)
Ag3 Ag4 P4 C109 -115.0(3)
C22 Ag4 P4 C103 -179.5(4)
C36 Ag4 P4 C103 -42.2(3)
C15 Ag4 P4 C103 65.1(4)
Ag5 Ag4 P4 C103 -136.1(3)
Ag2 Ag4 P4 C103 126.4(3)
Ag3 Ag4 P4 C103 8.1(3)
C29 Ag6 P5 C127 -56.3(4)
C8 Ag6 P5 C127 66.7(5)
C36 Ag6 P5 C127 170.7(4)
Ag5 Ag6 P5 C127 -103.9(4)
C29 Ag6 P5 C121 65.2(4)
C8 Ag6 P5 C121 -171.8(4)
C36 Ag6 P5 C121 -67.8(3)
Ag5 Ag6 P5 C121 17.6(3)
C29 Ag6 P5 C115 -177.5(4)
C8 Ag6 P5 C115 -54.5(4)
C36 Ag6 P5 C115 49.5(4)
Ag5 Ag6 P5 C115 134.9(3)
C15 Cu1 C1 C2 -87(4)
C8 Cu1 C1 C2 86(4)
Ag3 Cu1 C1 C2 139(5)
Ag2 Cu1 C1 C2 -107(4)
Ag1 Cu1 C1 C2 98(4)
Ag5 Cu1 C1 C2 176(4)
C15 Cu1 C1 Ag1 174.8(2)
C8 Cu1 C1 Ag1 -12.3(3)
Ag3 Cu1 C1 Ag1 41(6)
Ag2 Cu1 C1 Ag1 154.9(3)
Ag5 Cu1 C1 Ag1 78.51(15)
C15 Cu1 C1 Ag2 19.9(4)
C8 Cu1 C1 Ag2 -167.2(2)
Ag3 Cu1 C1 Ag2 -114(6)
Ag1 Cu1 C1 Ag2 -154.9(3)
Ag5 Cu1 C1 Ag2 -76.42(14)
P1 Ag1 C1 C2 -29.0(7)
C8 Ag1 C1 C2 -161.5(6)
C29 Ag1 C1 C2 109.3(6)
Cu1 Ag1 C1 C2 -170.3(7)
P1 Ag1 C1 Cu1 141.33(14)
C8 Ag1 C1 Cu1 8.8(3)
C29 Ag1 C1 Cu1 -80.3(3)
P1 Ag1 C1 Ag2 -171.7(5)
C8 Ag1 C1 Ag2 55.8(6)
C29 Ag1 C1 Ag2 -33.3(6)
Cu1 Ag1 C1 Ag2 47.0(4)
P2 Ag2 C1 C2 32.5(6)
C22 Ag2 C1 C2 -109.7(6)
C15 Ag2 C1 C2 157.0(6)
Cu1 Ag2 C1 C2 170.5(7)
Ag4 Ag2 C1 C2 -154.8(6)
Ag5 Ag2 C1 C2 -119.3(6)
P2 Ag2 C1 Cu1 -138.02(15)
C22 Ag2 C1 Cu1 79.8(3)
C15 Ag2 C1 Cu1 -13.5(2)
Ag4 Ag2 C1 Cu1 34.7(2)
Ag5 Ag2 C1 Cu1 70.19(17)
P2 Ag2 C1 Ag1 174.4(5)
C22 Ag2 C1 Ag1 32.2(6)
C15 Ag2 C1 Ag1 -61.1(6)
Cu1 Ag2 C1 Ag1 -47.6(5)
Ag4 Ag2 C1 Ag1 -12.9(6)
Ag5 Ag2 C1 Ag1 22.6(5)
Cu1 C1 C2 C3 -14(34)
Ag1 C1 C2 C3 82(32)
Ag2 C1 C2 C3 -118(31)
C1 C2 C3 C4 78(38)
C2 C3 C4 C5 -26(28)
C3 C4 C5 C7 139(13)
C3 C4 C5 C6 -80(14)
C15 Cu1 C8 C9 122(3)
C1 Cu1 C8 C9 -51(3)
Ag3 Cu1 C8 C9 131(3)
Ag2 Cu1 C8 C9 -114(3)
Ag1 Cu1 C8 C9 -63(3)
Ag5 Cu1 C8 C9 -127(3)
C15 Cu1 C8 Ag6 -93.0(3)
C1 Cu1 C8 Ag6 94.7(3)
Ag3 Cu1 C8 Ag6 -83.3(2)
Ag2 Cu1 C8 Ag6 31.4(11)
Ag1 Cu1 C8 Ag6 82.9(2)
Ag5 Cu1 C8 Ag6 18.3(2)
C15 Cu1 C8 Ag3 -9.7(4)
C1 Cu1 C8 Ag3 178.0(3)
Ag2 Cu1 C8 Ag3 114.7(9)
Ag1 Cu1 C8 Ag3 166.2(2)
Ag5 Cu1 C8 Ag3 101.57(10)
C15 Cu1 C8 Ag1 -175.9(3)
C1 Cu1 C8 Ag1 11.8(3)
Ag3 Cu1 C8 Ag1 -166.2(2)
Ag2 Cu1 C8 Ag1 -51.5(10)
Ag5 Cu1 C8 Ag1 -64.60(13)
C29 Ag6 C8 C9 110.2(5)
P5 Ag6 C8 C9 -18.7(6)
C36 Ag6 C8 C9 -123.9(5)
Ag5 Ag6 C8 C9 154.8(5)
C29 Ag6 C8 Cu1 -63.1(3)
P5 Ag6 C8 Cu1 168.00(12)
C36 Ag6 C8 Cu1 62.8(2)
Ag5 Ag6 C8 Cu1 -18.5(2)
C29 Ag6 C8 Ag3 -133.9(2)
P5 Ag6 C8 Ag3 97.1(2)
C36 Ag6 C8 Ag3 -8.11(18)
Ag5 Ag6 C8 Ag3 -89.33(16)
C29 Ag6 C8 Ag1 12.1(3)
P5 Ag6 C8 Ag1 -116.83(18)
C36 Ag6 C8 Ag1 137.93(16)
Ag5 Ag6 C8 Ag1 56.71(15)
P3 Ag3 C8 C9 -35.1(7)
C15 Ag3 C8 C9 -163.9(6)
C36 Ag3 C8 C9 97.7(6)
Cu1 Ag3 C8 C9 -170.1(7)
Ag4 Ag3 C8 C9 146.5(6)
P3 Ag3 C8 Cu1 135.06(13)
C15 Ag3 C8 Cu1 6.2(2)
C36 Ag3 C8 Cu1 -92.21(17)
Ag4 Ag3 C8 Cu1 -43.39(18)
P3 Ag3 C8 Ag6 -124.54(14)
C15 Ag3 C8 Ag6 106.6(2)
C36 Ag3 C8 Ag6 8.20(18)
Cu1 Ag3 C8 Ag6 100.4(2)
Ag4 Ag3 C8 Ag6 57.02(17)
P3 Ag3 C8 Ag1 159.0(4)
C15 Ag3 C8 Ag1 30.1(5)
C36 Ag3 C8 Ag1 -68.3(5)
Cu1 Ag3 C8 Ag1 23.9(4)
Ag4 Ag3 C8 Ag1 -19.5(5)
C1 Ag1 C8 C9 160.6(6)
P1 Ag1 C8 C9 35.0(6)
C29 Ag1 C8 C9 -101.4(5)
Cu1 Ag1 C8 C9 169.4(6)
C1 Ag1 C8 Cu1 -8.8(2)
P1 Ag1 C8 Cu1 -134.41(14)
C29 Ag1 C8 Cu1 89.2(2)
C1 Ag1 C8 Ag6 -109.0(2)
P1 Ag1 C8 Ag6 125.38(15)
C29 Ag1 C8 Ag6 -11.0(2)
Cu1 Ag1 C8 Ag6 -100.2(3)
C1 Ag1 C8 Ag3 -32.2(5)
P1 Ag1 C8 Ag3 -157.8(4)
C29 Ag1 C8 Ag3 65.8(5)
Cu1 Ag1 C8 Ag3 -23.4(4)
Cu1 C8 C9 C10 -39(10)
Ag6 C8 C9 C10 175(8)
Ag3 C8 C9 C10 89(8)
Ag1 C8 C9 C10 -99(8)
C8 C9 C10 C11 56(18)
C9 C10 C11 C12 -56(49)
C10 C11 C12 C14 -172(100)
C10 C11 C12 C13 63(43)
C1 Cu1 C15 C16 27(4)
C8 Cu1 C15 C16 -145(4)
Ag3 Cu1 C15 C16 -155(4)
Ag2 Cu1 C15 C16 46(4)
Ag1 Cu1 C15 C16 67(5)
Ag5 Cu1 C15 C16 106(4)
C1 Cu1 C15 Ag3 -178.2(3)
C8 Cu1 C15 Ag3 9.7(4)
Ag2 Cu1 C15 Ag3 -158.8(2)
Ag1 Cu1 C15 Ag3 -138.1(17)
Ag5 Cu1 C15 Ag3 -98.99(11)
C1 Cu1 C15 Ag2 -19.4(3)
C8 Cu1 C15 Ag2 168.5(3)
Ag3 Cu1 C15 Ag2 158.8(2)
Ag1 Cu1 C15 Ag2 20.7(19)
Ag5 Cu1 C15 Ag2 59.82(14)
C1 Cu1 C15 Ag4 -98.0(3)
C8 Cu1 C15 Ag4 89.9(3)
Ag3 Cu1 C15 Ag4 80.18(18)
Ag2 Cu1 C15 Ag4 -78.63(18)
Ag1 Cu1 C15 Ag4 -58.0(19)
Ag5 Cu1 C15 Ag4 -18.8(2)
P3 Ag3 C15 C16 42.7(7)
C8 Ag3 C15 C16 169.8(6)
C36 Ag3 C15 C16 -95.3(6)
Cu1 Ag3 C15 C16 176.1(7)
Ag4 Ag3 C15 C16 -88.4(6)
P3 Ag3 C15 Cu1 -133.36(14)
C8 Ag3 C15 Cu1 -6.3(2)
C36 Ag3 C15 Cu1 88.66(18)
Ag4 Ag3 C15 Cu1 95.5(2)
P3 Ag3 C15 Ag2 -166.8(4)
C8 Ag3 C15 Ag2 -39.7(5)
C36 Ag3 C15 Ag2 55.2(5)
Cu1 Ag3 C15 Ag2 -33.5(3)
Ag4 Ag3 C15 Ag2 62.1(4)
P3 Ag3 C15 Ag4 131.11(12)
C8 Ag3 C15 Ag4 -101.8(2)
C36 Ag3 C15 Ag4 -6.87(17)
Cu1 Ag3 C15 Ag4 -95.5(2)
P2 Ag2 C15 C16 -49.5(6)
C1 Ag2 C15 C16 -160.3(5)
C22 Ag2 C15 C16 99.7(5)
Cu1 Ag2 C15 C16 -173.9(6)
Ag4 Ag2 C15 C16 90.6(5)
Ag5 Ag2 C15 C16 136.7(5)
P2 Ag2 C15 Cu1 124.36(16)
C1 Ag2 C15 Cu1 13.6(2)
C22 Ag2 C15 Cu1 -86.4(2)
Ag4 Ag2 C15 Cu1 -95.5(2)
Ag5 Ag2 C15 Cu1 -49.39(16)
P2 Ag2 C15 Ag3 157.3(4)
C1 Ag2 C15 Ag3 46.6(5)
C22 Ag2 C15 Ag3 -53.5(5)
Cu1 Ag2 C15 Ag3 32.9(3)
Ag4 Ag2 C15 Ag3 -62.6(4)
Ag5 Ag2 C15 Ag3 -16.5(4)
P2 Ag2 C15 Ag4 -140.10(11)
C1 Ag2 C15 Ag4 109.2(2)
C22 Ag2 C15 Ag4 9.1(2)
Cu1 Ag2 C15 Ag4 95.5(2)
Ag5 Ag2 C15 Ag4 46.16(13)
C22 Ag4 C15 C16 -109.1(5)
P4 Ag4 C15 C16 13.4(5)
C36 Ag4 C15 C16 122.4(4)
Ag5 Ag4 C15 C16 -154.4(5)
Ag2 Ag4 C15 C16 -99.2(5)
Ag3 Ag4 C15 C16 115.4(5)
C22 Ag4 C15 Cu1 64.1(3)
P4 Ag4 C15 Cu1 -173.43(13)
C36 Ag4 C15 Cu1 -64.4(2)
Ag5 Ag4 C15 Cu1 18.8(2)
Ag2 Ag4 C15 Cu1 74.0(2)
Ag3 Ag4 C15 Cu1 -71.4(2)
C22 Ag4 C15 Ag3 135.5(2)
P4 Ag4 C15 Ag3 -102.05(18)
C36 Ag4 C15 Ag3 7.01(18)
Ag5 Ag4 C15 Ag3 90.18(15)
Ag2 Ag4 C15 Ag3 145.4(3)
C22 Ag4 C15 Ag2 -9.9(3)
P4 Ag4 C15 Ag2 112.57(15)
C36 Ag4 C15 Ag2 -138.36(14)
Ag5 Ag4 C15 Ag2 -55.19(15)
Ag3 Ag4 C15 Ag2 -145.4(3)
Cu1 C15 C16 C17 106(16)
Ag3 C15 C16 C17 -47(17)
Ag2 C15 C16 C17 151(16)
Ag4 C15 C16 C17 -129(16)
C15 C16 C17 C18 125(18)
C16 C17 C18 C19 -160(20)
C17 C18 C19 C21 98(26)
C17 C18 C19 C20 -30(26)
C29 Ag5 C22 C23 8(2)
Ag4 Ag5 C22 C23 176.2(12)
Ag6 Ag5 C22 C23 171.3(9)
Cu1 Ag5 C22 C23 -124.4(11)
Ag2 Ag5 C22 C23 -97.2(11)
C29 Ag5 C22 Ag4 -168.7(14)
Ag6 Ag5 C22 Ag4 -4.9(4)
Cu1 Ag5 C22 Ag4 59.42(18)
Ag2 Ag5 C22 Ag4 86.6(2)
C29 Ag5 C22 Ag2 104.7(14)
Ag4 Ag5 C22 Ag2 -86.6(2)
Ag6 Ag5 C22 Ag2 -91.5(3)
Cu1 Ag5 C22 Ag2 -27.2(2)
P4 Ag4 C22 C23 -30.8(9)
C36 Ag4 C22 C23 -155.1(8)
C15 Ag4 C22 C23 99.3(9)
Ag5 Ag4 C22 C23 -176.7(11)
Ag2 Ag4 C22 C23 89.3(9)
Ag3 Ag4 C22 C23 140.9(8)
P4 Ag4 C22 Ag5 145.84(15)
C36 Ag4 C22 Ag5 21.6(3)
C15 Ag4 C22 Ag5 -84.0(3)
Ag2 Ag4 C22 Ag5 -94.0(3)
Ag3 Ag4 C22 Ag5 -42.5(3)
P4 Ag4 C22 Ag2 -120.16(16)
C36 Ag4 C22 Ag2 115.56(18)
C15 Ag4 C22 Ag2 10.0(3)
Ag5 Ag4 C22 Ag2 94.0(3)
Ag3 Ag4 C22 Ag2 51.5(3)
P2 Ag2 C22 C23 -0.3(6)
C1 Ag2 C22 C23 128.4(5)
C15 Ag2 C22 C23 -145.4(5)
Cu1 Ag2 C22 C23 171.4(5)
Ag4 Ag2 C22 C23 -135.3(6)
Ag5 Ag2 C22 C23 142.2(6)
P2 Ag2 C22 Ag5 -142.51(15)
C1 Ag2 C22 Ag5 -13.8(3)
C15 Ag2 C22 Ag5 72.4(3)
Cu1 Ag2 C22 Ag5 29.2(2)
Ag4 Ag2 C22 Ag5 82.6(3)
P2 Ag2 C22 Ag4 134.93(15)
C1 Ag2 C22 Ag4 -96.3(2)
C15 Ag2 C22 Ag4 -10.1(3)
Cu1 Ag2 C22 Ag4 -53.34(18)
Ag5 Ag2 C22 Ag4 -82.6(3)
Ag5 C22 C23 C24 -76(12)
Ag4 C22 C23 C24 98(11)
Ag2 C22 C23 C24 -174(11)
C22 C23 C24 C25 85(19)
C23 C24 C25 C26 -157(54)
C24 C25 C26 C28 83(62)
C24 C25 C26 C27 -47(62)
C22 Ag5 C29 C30 -13(3)
Ag4 Ag5 C29 C30 -179.0(12)
Ag6 Ag5 C29 C30 -179.5(15)
Cu1 Ag5 C29 C30 118.9(14)
Ag2 Ag5 C29 C30 80.8(14)
C22 Ag5 C29 Ag6 166.6(14)
Ag4 Ag5 C29 Ag6 0.4(4)
Cu1 Ag5 C29 Ag6 -61.59(16)
Ag2 Ag5 C29 Ag6 -99.7(2)
C22 Ag5 C29 Ag1 -106.4(14)
Ag4 Ag5 C29 Ag1 87.4(3)
Ag6 Ag5 C29 Ag1 87.0(2)
Cu1 Ag5 C29 Ag1 25.4(2)
Ag2 Ag5 C29 Ag1 -12.8(4)
P5 Ag6 C29 C30 45.1(7)
C8 Ag6 C29 C30 -97.9(7)
C36 Ag6 C29 C30 162.8(6)
Ag5 Ag6 C29 C30 179.7(8)
P5 Ag6 C29 Ag5 -134.62(15)
C8 Ag6 C29 Ag5 82.4(2)
C36 Ag6 C29 Ag5 -17.0(3)
P5 Ag6 C29 Ag1 131.12(14)
C8 Ag6 C29 Ag1 -11.9(2)
C36 Ag6 C29 Ag1 -111.22(18)
Ag5 Ag6 C29 Ag1 -94.3(2)
C1 Ag1 C29 C30 -137.7(5)
P1 Ag1 C29 C30 -2.7(6)
C8 Ag1 C29 C30 135.6(5)
Cu1 Ag1 C29 C30 179.3(5)
C1 Ag1 C29 Ag5 16.1(3)
P1 Ag1 C29 Ag5 151.11(14)
C8 Ag1 C29 Ag5 -70.6(3)
Cu1 Ag1 C29 Ag5 -26.9(2)
C1 Ag1 C29 Ag6 98.5(2)
P1 Ag1 C29 Ag6 -126.56(15)
C8 Ag1 C29 Ag6 11.7(2)
Cu1 Ag1 C29 Ag6 55.42(18)
Ag5 C29 C30 C31 87(21)
Ag6 C29 C30 C31 -92(21)
Ag1 C29 C30 C31 -178(100)
C29 C30 C31 C32 -78(49)
C30 C31 C32 C33' 10(48)
C30 C31 C32 C33 -173(100)
C31 C32 C33 C33' -179(4)
C31 C32 C33 C35 -95(5)
C33' C32 C33 C35 84(4)
C31 C32 C33 C35' -126(4)
C33' C32 C33 C35' 53(3)
C31 C32 C33 C34 125(4)
C33' C32 C33 C34 -56(3)
C35 C33 C33' C35' -5(3)
C32 C33 C33' C35' 115.1(16)
C34 C33 C33' C35' -132.5(18)
C35 C33 C33' C34 127(2)
C32 C33 C33' C34 -112.4(12)
C35' C33 C33' C34 132.5(18)
C32 C33 C33' C35 120(2)
C35' C33 C33' C35 5(3)
C34 C33 C33' C35 -127(2)
C35 C33 C33' C32 -120(2)
C35' C33 C33' C32 -115.1(16)
C34 C33 C33' C32 112.4(12)
C31 C32 C33' C33 178(100)
C31 C32 C33' C35' 89(10)
C33 C32 C33' C35' -89(4)
C31 C32 C33' C34 -94(10)
C33 C32 C33' C34 89(3)
C31 C32 C33' C35 125(9)
C33 C32 C33' C35 -53(3)
C35' C33' C34 C33 98(4)
C35 C33' C34 C33 56(3)
C32 C33' C34 C33 -79(3)
C35 C33 C34 C33' -72(4)
C32 C33 C34 C33' 66(2)
C35' C33 C34 C33' -41(2)
C33' C33 C35 C35' 9(5)
C32 C33 C35 C35' -65(4)
C34 C33 C35 C35' 66(5)
C32 C33 C35 C33' -74(3)
C35' C33 C35 C33' -9(5)
C34 C33 C35 C33' 57(3)
C33 C33' C35 C35' -170(5)
C34 C33' C35 C35' 117(4)
C32 C33' C35 C35' -107(4)
C35' C33' C35 C33 170(5)
C34 C33' C35 C33 -73(4)
C32 C33' C35 C33 64(3)
C33 C35 C35' C33' -4(2)
C33' C35 C35' C33 4(2)
C33 C33' C35' C35 8(5)
C34 C33' C35' C35 -90(4)
C32 C33' C35' C35 87(4)
C34 C33' C35' C33 -98(4)
C35 C33' C35' C33 -8(5)
C32 C33' C35' C33 79(3)
C33' C33 C35' C35 -170(5)
C32 C33 C35' C35 126(4)
C34 C33 C35' C35 -127(4)
C35 C33 C35' C33' 170(5)
C32 C33 C35' C33' -64(3)
C34 C33 C35' C33' 43(2)
C22 Ag4 C36 C37 127(3)
P4 Ag4 C36 C37 -2(3)
C15 Ag4 C36 C37 -128(3)
Ag5 Ag4 C36 C37 142(3)
Ag2 Ag4 C36 C37 -170(3)
Ag3 Ag4 C36 C37 -121(3)
C22 Ag4 C36 Ag3 -112.1(3)
P4 Ag4 C36 Ag3 119.20(7)
C15 Ag4 C36 Ag3 -6.83(17)
Ag5 Ag4 C36 Ag3 -96.80(5)
Ag2 Ag4 C36 Ag3 -48.74(9)
C22 Ag4 C36 Ag6 -31.7(3)
P4 Ag4 C36 Ag6 -160.38(8)
C15 Ag4 C36 Ag6 73.59(18)
Ag5 Ag4 C36 Ag6 -16.38(7)
Ag2 Ag4 C36 Ag6 31.68(12)
Ag3 Ag4 C36 Ag6 80.42(8)
P3 Ag3 C36 C37 -9(3)
C8 Ag3 C36 C37 -140(3)
C15 Ag3 C36 C37 129(3)
Cu1 Ag3 C36 C37 174(3)
Ag4 Ag3 C36 C37 122(3)
P3 Ag3 C36 Ag4 -131.12(7)
C8 Ag3 C36 Ag4 97.45(17)
C15 Ag3 C36 Ag4 7.04(18)
Cu1 Ag3 C36 Ag4 52.00(6)
P3 Ag3 C36 Ag6 123.53(8)
C8 Ag3 C36 Ag6 -7.90(17)
C15 Ag3 C36 Ag6 -98.31(18)
Cu1 Ag3 C36 Ag6 -53.35(6)
Ag4 Ag3 C36 Ag6 -105.35(8)
C29 Ag6 C36 C37 -128(3)
P5 Ag6 C36 C37 -3(3)
C8 Ag6 C36 C37 132(3)
Ag5 Ag6 C36 C37 -140(3)
C29 Ag6 C36 Ag4 28.4(2)
P5 Ag6 C36 Ag4 152.79(9)
C8 Ag6 C36 Ag4 -71.31(18)
Ag5 Ag6 C36 Ag4 16.33(7)
C29 Ag6 C36 Ag3 107.7(2)
P5 Ag6 C36 Ag3 -127.96(7)
C8 Ag6 C36 Ag3 7.94(17)
Ag5 Ag6 C36 Ag3 95.59(5)
Ag4 C36 C37 C38 -116(19)
Ag3 C36 C37 C38 145(18)
Ag6 C36 C37 C38 37(21)
C36 C37 C38 C39 86(33)
C37 C38 C39 C40 83(30)
C38 C39 C40 C41 37(13)
C38 C39 C40 C42 100(12)
C39 C40 C41 C42 94(3)
C39 C40 C42 C41 -112(3)
C55 P1 C43 C44 67.0(7)
C49 P1 C43 C44 -40.7(7)
Ag1 P1 C43 C44 -164.5(6)
C55 P1 C43 C48 -114.8(6)
C49 P1 C43 C48 137.5(6)
Ag1 P1 C43 C48 13.8(7)
C48 C43 C44 C45 -1.7(12)
P1 C43 C44 C45 176.5(7)
C43 C44 C45 C46 1.6(13)
C44 C45 C46 C47 -0.4(14)
C45 C46 C47 C48 -0.6(15)
C46 C47 C48 C43 0.5(15)
C44 C43 C48 C47 0.7(12)
P1 C43 C48 C47 -177.6(7)
C55 P1 C49 C50 -30.5(7)
C43 P1 C49 C50 80.6(7)
Ag1 P1 C49 C50 -154.9(6)
C55 P1 C49 C54 151.3(6)
C43 P1 C49 C54 -97.6(7)
Ag1 P1 C49 C54 27.0(7)
C54 C49 C50 C51 0.2(12)
P1 C49 C50 C51 -178.0(7)
C49 C50 C51 C52 1.8(14)
C50 C51 C52 C53 -2.9(16)
C51 C52 C53 C54 2.2(16)
C52 C53 C54 C49 -0.2(15)
C50 C49 C54 C53 -1.0(13)
P1 C49 C54 C53 177.3(7)
C49 P1 C55 C56 -62.6(7)
C43 P1 C55 C56 -172.3(6)
Ag1 P1 C55 C56 60.0(7)
C49 P1 C55 C60 118.7(7)
C43 P1 C55 C60 9.0(7)
Ag1 P1 C55 C60 -118.7(6)
C60 C55 C56 C57 -1.1(12)
P1 C55 C56 C57 -179.9(7)
C55 C56 C57 C58 1.6(14)
C56 C57 C58 C59 -2.8(15)
C57 C58 C59 C60 3.4(15)
C58 C59 C60 C55 -2.9(13)
C56 C55 C60 C59 1.7(12)
P1 C55 C60 C59 -179.5(6)
C73 P2 C61 C62 155.2(6)
C67 P2 C61 C62 -96.4(6)
Ag2 P2 C61 C62 31.1(6)
C73 P2 C61 C66 -23.0(7)
C67 P2 C61 C66 85.4(7)
Ag2 P2 C61 C66 -147.2(6)
C66 C61 C62 C63 1.1(12)
P2 C61 C62 C63 -177.2(6)
C61 C62 C63 C64 -1.3(13)
C62 C63 C64 C65 0.6(15)
C63 C64 C65 C66 0.3(16)
C64 C65 C66 C61 -0.6(14)
C62 C61 C66 C65 -0.1(12)
P2 C61 C66 C65 178.1(7)
C73 P2 C67 C68 84.1(7)
C61 P2 C67 C68 -24.1(7)
Ag2 P2 C67 C68 -148.2(6)
C73 P2 C67 C72 -92.0(7)
C61 P2 C67 C72 159.7(7)
Ag2 P2 C67 C72 35.6(7)
C72 C67 C68 C69 0.3(12)
P2 C67 C68 C69 -175.8(6)
C67 C68 C69 C70 -0.4(13)
C68 C69 C70 C71 1.2(14)
C69 C70 C71 C72 -1.9(17)
C70 C71 C72 C67 1.9(17)
C68 C67 C72 C71 -1.0(14)
P2 C67 C72 C71 175.3(9)
C61 P2 C73 C74 109.5(7)
C67 P2 C73 C74 -0.4(8)
Ag2 P2 C73 C74 -128.9(6)
C61 P2 C73 C78 -72.1(7)
C67 P2 C73 C78 178.0(6)
Ag2 P2 C73 C78 49.5(7)
C78 C73 C74 C75 0.9(13)
P2 C73 C74 C75 179.3(7)
C73 C74 C75 C76 -1.2(14)
C74 C75 C76 C77 0.7(15)
C75 C76 C77 C78 0.0(15)
C76 C77 C78 C73 -0.3(15)
C74 C73 C78 C77 -0.2(13)
P2 C73 C78 C77 -178.7(8)
C85 P3 C79 C80 6.7(7)
C91 P3 C79 C80 -100.4(7)
Ag3 P3 C79 C80 135.2(6)
C85 P3 C79 C84 -177.6(7)
C91 P3 C79 C84 75.3(7)
Ag3 P3 C79 C84 -49.1(7)
C84 C79 C80 C81 -1.7(13)
P3 C79 C80 C81 173.9(7)
C79 C80 C81 C82 0.9(16)
C80 C81 C82 C83 0.1(17)
C81 C82 C83 C84 -0.4(17)
C80 C79 C84 C83 1.5(14)
P3 C79 C84 C83 -174.3(9)
C82 C83 C84 C79 -0.5(17)
C91 P3 C85 C86 23.4(8)
C79 P3 C85 C86 -83.8(7)
Ag3 P3 C85 C86 148.7(6)
C91 P3 C85 C90 -157.8(7)
C79 P3 C85 C90 95.0(7)
Ag3 P3 C85 C90 -32.6(8)
C90 C85 C86 C87 -2.3(13)
P3 C85 C86 C87 176.5(7)
C85 C86 C87 C88 0.5(14)
C86 C87 C88 C89 1.9(17)
C87 C88 C89 C90 -2.5(19)
C86 C85 C90 C89 1.6(15)
P3 C85 C90 C89 -177.2(8)
C88 C89 C90 C85 0.7(17)
C85 P3 C91 C92 77.5(6)
C79 P3 C91 C92 -174.0(6)
Ag3 P3 C91 C92 -49.1(6)
C85 P3 C91 C96 -98.6(6)
C79 P3 C91 C96 9.9(7)
Ag3 P3 C91 C96 134.7(6)
C96 C91 C92 C93 1.9(11)
P3 C91 C92 C93 -174.4(6)
C91 C92 C93 C94 -2.8(13)
C92 C93 C94 C95 2.2(13)
C93 C94 C95 C96 -0.7(14)
C94 C95 C96 C91 -0.2(13)
C92 C91 C96 C95 -0.4(11)
P3 C91 C96 C95 175.7(6)
C109 P4 C97 C102 -175.3(11)
C103 P4 C97 C102 74.7(12)
Ag4 P4 C97 C102 -48.9(12)
C109 P4 C97 C98 5.2(9)
C103 P4 C97 C98 -104.8(8)
Ag4 P4 C97 C98 131.6(8)
C102 C97 C98 C99 1.0(17)
P4 C97 C98 C99 -179.5(8)
C97 C98 C99 C100 -0.7(18)
C98 C99 C100 C101 -2(2)
C99 C100 C101 C102 4(3)
C98 C97 C102 C101 1(2)
P4 C97 C102 C101 -178.3(15)
C100 C101 C102 C97 -4(3)
C97 P4 C103 C108 -163.7(8)
C109 P4 C103 C108 87.4(8)
Ag4 P4 C103 C108 -42.1(8)
C97 P4 C103 C104 15.4(8)
C109 P4 C103 C104 -93.5(8)
Ag4 P4 C103 C104 137.1(7)
C108 C103 C104 C105 -2.6(14)
P4 C103 C104 C105 178.3(8)
C103 C104 C105 C106 1.7(16)
C104 C105 C106 C107 0.0(18)
C105 C106 C107 C108 -0.7(19)
C106 C107 C108 C103 -0.3(19)
C104 C103 C108 C107 1.9(16)
P4 C103 C108 C107 -178.9(10)
C97 P4 C109 C110 -95.6(7)
C103 P4 C109 C110 14.5(8)
Ag4 P4 C109 C110 142.1(6)
C97 P4 C109 C114 82.1(8)
C103 P4 C109 C114 -167.7(7)
Ag4 P4 C109 C114 -40.2(8)
C114 C109 C110 C111 0.8(12)
P4 C109 C110 C111 178.6(6)
C109 C110 C111 C112 -0.3(13)
C110 C111 C112 C113 -2.6(16)
C111 C112 C113 C114 5.0(19)
C112 C113 C114 C109 -4.4(19)
C110 C109 C114 C113 1.4(15)
P4 C109 C114 C113 -176.4(9)
C127 P5 C115 C116 -89.8(8)
C121 P5 C115 C116 161.6(8)
Ag6 P5 C115 C116 40.3(8)
C127 P5 C115 C120 92.0(9)
C121 P5 C115 C120 -16.6(10)
Ag6 P5 C115 C120 -137.8(8)
C120 C115 C116 C117 -3.4(17)
P5 C115 C116 C117 178.5(10)
C115 C116 C117 C118 0(2)
C116 C117 C118 C119 5(2)
C117 C118 C119 C120 -7(3)
C118 C119 C120 C115 4(2)
C116 C115 C120 C119 1.1(18)
P5 C115 C120 C119 179.2(11)
C127 P5 C121 C126 158.1(10)
C115 P5 C121 C126 -92.2(10)
Ag6 P5 C121 C126 27.3(10)
C127 P5 C121 C122 -17.8(9)
C115 P5 C121 C122 91.9(9)
Ag6 P5 C121 C122 -148.6(8)
C126 C121 C122 C123 2.0(17)
P5 C121 C122 C123 177.9(9)
C121 C122 C123 C124 0.1(18)
C122 C123 C124 C125 -3(2)
C123 C124 C125 C126 3(2)
C122 C121 C126 C125 -1(2)
P5 C121 C126 C125 -177.5(13)
C124 C125 C126 C121 -1(3)
C121 P5 C127 C132 114.6(8)
C115 P5 C127 C132 4.1(9)
Ag6 P5 C127 C132 -119.5(7)
C121 P5 C127 C128 -65.4(8)
C115 P5 C127 C128 -176.0(8)
Ag6 P5 C127 C128 60.4(8)
C132 C127 C128 C129 -1.2(17)
P5 C127 C128 C129 178.9(10)
C127 C128 C129 C130 4(2)
C128 C129 C130 C131 -3(2)
C129 C130 C131 C132 -1.0(19)
C128 C127 C132 C131 -2.7(14)
P5 C127 C132 C131 177.3(7)
C130 C131 C132 C127 3.7(16)
